data_4316917
loop_
_publ_author_name
'Yong-Fei Zeng'
'Guan-Cheng Xu'
'Xin Hu'
'Zhuo Chen'
'Xian-He Bu'
'Song Gao'
'E. C. Sa\~nudo'

_publ_section_title
;
 Single-Molecule-Magnet Behavior in a Fe12Sm4 Cluster
;
_journal_name_full 'Inorganic Chemistry'
_journal_page_first 9734
_journal_page_last 9736
_journal_paper_doi 10.1021/ic1009708
_journal_volume 49
_journal_year 2010
_chemical_formula_sum 'C168 H124 Fe12 Gd4 N0 O62'
_chemical_formula_weight 4433.87
_chemical_name_systematic
; 
 ? 
;
_space_group_IT_number 2
_symmetry_cell_setting triclinic
_symmetry_space_group_name_Hall '-P 1'
_symmetry_space_group_name_H-M 'P -1'
_atom_sites_solution_hydrogens geom
_atom_sites_solution_primary direct
_atom_sites_solution_secondary difmap
_audit_creation_method SHELXL-97
_cell_angle_alpha 61.22(3)
_cell_angle_beta 60.85(3)
_cell_angle_gamma 71.20(3)
_cell_formula_units_Z 1
_cell_length_a 17.614(4)
_cell_length_b 17.925(4)
_cell_length_c 18.627(4)
_cell_measurement_reflns_used 27047
_cell_measurement_temperature 293(2)
_cell_measurement_theta_max 28.2
_cell_measurement_theta_min 3.1
_cell_volume 4472(2)
_computing_cell_refinement 'Bruker XSCANS'
_computing_data_collection 'Bruker XSCANS'
_computing_data_reduction 'Bruker SHELXTL'
_computing_molecular_graphics 'Bruker SHELXTL'
_computing_publication_material 'Bruker SHELXTL'
_computing_structure_refinement 'SHELXL-97 (Sheldrick, 1997)'
_computing_structure_solution 'SHELXS-97 (Sheldrick, 1990)'
_diffrn_ambient_temperature 293(2)
_diffrn_measured_fraction_theta_full 0.993
_diffrn_measured_fraction_theta_max 0.993
_diffrn_measurement_device_type scx-mini
_diffrn_measurement_method '\w scan'
_diffrn_radiation_monochromator graphite
_diffrn_radiation_source 'fine-focus sealed tube'
_diffrn_radiation_type MoK\a
_diffrn_radiation_wavelength 0.71073
_diffrn_reflns_av_R_equivalents 0.2061
_diffrn_reflns_av_sigmaI/netI 0.3022
_diffrn_reflns_limit_h_max 20
_diffrn_reflns_limit_h_min -20
_diffrn_reflns_limit_k_max 21
_diffrn_reflns_limit_k_min -21
_diffrn_reflns_limit_l_max 22
_diffrn_reflns_limit_l_min -22
_diffrn_reflns_number 37232
_diffrn_reflns_theta_full 25.02
_diffrn_reflns_theta_max 25.02
_diffrn_reflns_theta_min 3.15
_exptl_absorpt_coefficient_mu 2.484
_exptl_absorpt_correction_type multi-scan
_exptl_crystal_colour ORANGE
_exptl_crystal_density_diffrn 1.646
_exptl_crystal_density_method 'not measured'
_exptl_crystal_description Prism
_exptl_crystal_F_000 2196
_exptl_crystal_size_max 0.20
_exptl_crystal_size_mid 0.20
_exptl_crystal_size_min 0.20
_platon_squeeze_details ' ?'
_refine_diff_density_max 1.003
_refine_diff_density_min -1.013
_refine_diff_density_rms 0.196
_refine_ls_extinction_method none
_refine_ls_goodness_of_fit_ref 0.994
_refine_ls_hydrogen_treatment constr
_refine_ls_matrix_type full
_refine_ls_number_parameters 1135
_refine_ls_number_reflns 15664
_refine_ls_number_restraints 1264
_refine_ls_restrained_S_all 0.964
_refine_ls_R_factor_all 0.2341
_refine_ls_R_factor_gt 0.1079
_refine_ls_shift/su_max 0.505
_refine_ls_shift/su_mean 0.000
_refine_ls_structure_factor_coef Fsqd
_refine_ls_weighting_details 'calc w=1/[\s^2^(Fo^2^)+(0.0600P)^2^+0.0000P] where P=(Fo^2^+2Fc^2^)/3'
_refine_ls_weighting_scheme calc
_refine_ls_wR_factor_gt 0.1747
_refine_ls_wR_factor_ref 0.2169
_reflns_number_gt 6746
_reflns_number_total 15664
_reflns_threshold_expression >2sigma(I)
_cod_data_source_file ic1009708_si_002_6.cif
_cod_data_source_block 3.squeezed
_cod_original_cell_volume 4472.1(15)
_cod_database_code 4316917

loop_
_symmetry_equiv_pos_as_xyz
'x, y, z'
'-x, -y, -z'

loop_
_atom_site_label
_atom_site_type_symbol
_atom_site_fract_x
_atom_site_fract_y
_atom_site_fract_z
_atom_site_U_iso_or_equiv
_atom_site_adp_type
_atom_site_occupancy
_atom_site_symmetry_multiplicity
_atom_site_calc_flag
_atom_site_refinement_flags
_atom_site_disorder_assembly
_atom_site_disorder_group
Gd1 Gd 0.54061(6) 0.56141(5) 0.16749(5) 0.0268(3) Uani 1 1 d . . .
Gd2 Gd 0.41530(6) 0.74530(5) 0.00195(5) 0.0271(3) Uani 1 1 d . . .
Fe1 Fe 0.68072(15) 0.39321(15) 0.04924(15) 0.0279(6) Uani 1 1 d . . .
Fe2 Fe 0.60929(15) 0.47295(14) -0.11783(14) 0.0248(6) Uani 1 1 d . . .
Fe3 Fe 0.59129(15) 0.59451(14) -0.05125(14) 0.0250(6) Uani 1 1 d . . .
Fe4 Fe 0.48781(15) 0.66435(15) -0.19234(15) 0.0277(6) Uani 1 1 d . . .
Fe5 Fe 0.65648(16) 0.33210(15) 0.24684(15) 0.0319(7) Uani 1 1 d . . .
Fe6 Fe 0.32622(16) 0.80435(15) -0.17410(15) 0.0327(7) Uani 1 1 d . . .
O1 O 0.5962(6) 0.4123(6) 0.1642(6) 0.023(3) Uani 1 1 d . . .
O2 O 0.3857(6) 0.7105(6) -0.0992(6) 0.019(2) Uani 1 1 d . . .
O3 O 0.4862(6) 0.6007(6) 0.0548(6) 0.027(3) Uani 1 1 d . . .
O4 O 0.6238(6) 0.4731(6) -0.0222(6) 0.024(3) Uani 1 1 d . . .
O5 O 0.7393(6) 0.2978(6) 0.1358(6) 0.029(3) Uani 1 1 d . . .
H5B H 0.8030 0.2900 0.1163 0.035 Uiso 1 1 calc R . .
O6 O 0.5458(6) 0.5848(7) -0.1218(6) 0.031(3) Uani 1 1 d . . .
O7 O 0.4170(6) 0.7528(6) -0.2697(6) 0.022(3) Uani 1 1 d . . .
H7B H 0.4483 0.7915 -0.3311 0.027 Uiso 1 1 calc R . .
O8 O 0.5755(9) 0.7006(9) 0.1084(12) 0.095(6) Uani 1 1 d . . .
O9 O 0.5167(9) 0.7976(10) 0.0129(8) 0.072(5) Uani 1 1 d . . .
O11 O 0.2611(7) 0.8702(7) -0.2583(7) 0.040(3) Uani 1 1 d . . .
O12 O 0.2730(8) 0.7744(7) -0.3107(8) 0.049(4) Uani 1 1 d . . .
O21 O 0.2745(7) 0.8237(7) 0.0167(8) 0.044(3) Uani 1 1 d . . .
O22 O 0.2315(8) 0.8505(7) -0.0892(8) 0.048(4) Uani 1 1 d . . .
O31 O 0.3055(6) 0.6428(6) 0.1073(6) 0.018(2) Uani 1 1 d . . .
O32 O 0.2175(7) 0.6453(7) 0.0502(7) 0.036(3) Uani 1 1 d . . .
O41 O 0.4179(9) 0.6504(9) 0.2382(10) 0.083(5) Uani 1 1 d . . .
O42 O 0.3602(9) 0.7493(11) 0.1440(9) 0.080(5) Uani 1 1 d . . .
O51 O 0.4028(6) 0.5017(7) 0.2350(6) 0.027(3) Uani 1 1 d . . .
O52 O 0.4216(7) 0.3565(6) 0.3060(6) 0.029(3) Uani 1 1 d . . .
O61 O 0.5813(8) 0.3442(7) 0.3617(7) 0.047(4) Uani 1 1 d . . .
O62 O 0.5111(8) 0.4771(8) 0.3209(7) 0.044(3) Uani 1 1 d . . .
O71 O 0.6737(7) 0.5357(7) 0.1836(6) 0.033(3) Uani 1 1 d . . .
O72 O 0.7429(7) 0.4009(8) 0.2186(8) 0.050(4) Uani 1 1 d . . .
O81 O 0.7661(7) 0.4757(7) 0.0099(7) 0.034(3) Uani 1 1 d . . .
O82 O 0.6605(7) 0.5871(7) 0.0178(6) 0.031(3) Uani 1 1 d . . .
O91 O 0.7281(6) 0.5253(6) -0.2108(6) 0.030(3) Uani 1 1 d . . .
O92 O 0.7131(6) 0.6205(6) -0.1585(6) 0.026(3) Uani 1 1 d . . .
O101 O 0.5642(7) 0.7293(6) -0.1100(7) 0.027(3) Uani 1 1 d . . .
O102 O 0.5621(6) 0.7606(7) -0.2423(7) 0.031(3) Uani 1 1 d . . .
O111 O 0.4334(8) 0.8772(7) -0.1280(8) 0.045(3) Uani 1 1 d . . .
O112 O 0.3942(8) 0.9014(7) -0.2343(7) 0.044(3) Uani 1 1 d . . .
C1 C 0.5601(14) 0.7712(17) 0.0615(15) 0.062(6) Uani 1 1 d U . .
C2 C 0.5978(14) 0.8435(14) 0.0455(14) 0.064(5) Uani 1 1 d U . .
C3 C 0.6483(15) 0.8198(16) 0.0972(15) 0.084(5) Uani 1 1 d U . .
H3A H 0.6573 0.7644 0.1370 0.101 Uiso 1 1 calc R . .
C4 C 0.6829(17) 0.8923(18) 0.0798(17) 0.103(6) Uani 1 1 d U . .
H4A H 0.7119 0.8836 0.1141 0.124 Uiso 1 1 calc R . .
C5 C 0.6768(17) 0.9696(18) 0.0191(19) 0.104(7) Uani 1 1 d U . .
H5A H 0.7059 1.0107 0.0096 0.125 Uiso 1 1 calc R . .
C6 C 0.6323(17) 0.9920(18) -0.0284(17) 0.105(7) Uani 1 1 d U . .
H6A H 0.6246 1.0482 -0.0675 0.126 Uiso 1 1 calc R . .
C7 C 0.5963(14) 0.9248(16) -0.0166(15) 0.086(6) Uani 1 1 d U . .
H7A H 0.5695 0.9373 -0.0541 0.103 Uiso 1 1 calc R . .
C11 C 0.2441(12) 0.8452(12) -0.2985(11) 0.038(4) Uani 1 1 d U . .
C12 C 0.1740(11) 0.8964(11) -0.3313(11) 0.039(4) Uani 1 1 d U . .
C13 C 0.1415(12) 0.8683(12) -0.3698(12) 0.053(4) Uani 1 1 d U . .
H13A H 0.1618 0.8146 -0.3726 0.064 Uiso 1 1 calc R . .
C14 C 0.0769(13) 0.9240(13) -0.4044(13) 0.063(5) Uani 1 1 d U . .
H14A H 0.0599 0.9082 -0.4347 0.075 Uiso 1 1 calc R . .
C15 C 0.0402(14) 0.9993(14) -0.3938(14) 0.072(5) Uani 1 1 d U . .
H15A H -0.0040 1.0330 -0.4135 0.086 Uiso 1 1 calc R . .
C16 C 0.0689(12) 1.0239(13) -0.3545(13) 0.061(5) Uani 1 1 d U . .
H16A H 0.0426 1.0749 -0.3465 0.073 Uiso 1 1 calc R . .
C17 C 0.1360(12) 0.9774(12) -0.3250(12) 0.051(4) Uani 1 1 d U . .
H17A H 0.1556 0.9991 -0.3014 0.061 Uiso 1 1 calc R . .
C21 C 0.2253(12) 0.8639(12) -0.0226(13) 0.042(5) Uani 1 1 d U . .
C22 C 0.1599(12) 0.9355(12) -0.0023(13) 0.048(4) Uani 1 1 d U . .
C23 C 0.1324(13) 1.0020(13) -0.0646(14) 0.068(5) Uani 1 1 d U . .
H23A H 0.1503 1.0002 -0.1197 0.081 Uiso 1 1 calc R . .
C24 C 0.0768(14) 1.0743(14) -0.0472(16) 0.080(6) Uani 1 1 d U . .
H24A H 0.0615 1.1222 -0.0909 0.096 Uiso 1 1 calc R . .
C25 C 0.0461(15) 1.0688(15) 0.0407(17) 0.090(6) Uani 1 1 d U . .
H25A H 0.0042 1.1119 0.0561 0.108 Uiso 1 1 calc R . .
C26 C 0.0742(15) 1.0035(15) 0.1053(15) 0.088(6) Uani 1 1 d U . .
H26A H 0.0560 1.0058 0.1603 0.105 Uiso 1 1 calc R . .
C27 C 0.1336(12) 0.9305(13) 0.0852(13) 0.056(5) Uani 1 1 d U . .
H27A H 0.1528 0.8839 0.1270 0.068 Uiso 1 1 calc R . .
C31 C 0.2289(12) 0.6521(10) 0.1066(11) 0.034(4) Uani 1 1 d U . .
C32 C 0.1502(12) 0.6793(11) 0.1773(11) 0.042(4) Uani 1 1 d U . .
C33 C 0.0712(11) 0.7079(11) 0.1690(12) 0.048(4) Uani 1 1 d U . .
H33A H 0.0648 0.7083 0.1221 0.058 Uiso 1 1 calc R . .
C34 C -0.0009(13) 0.7370(13) 0.2347(13) 0.060(5) Uani 1 1 d U . .
H34A H -0.0550 0.7576 0.2308 0.072 Uiso 1 1 calc R . .
C35 C 0.0112(14) 0.7340(13) 0.3023(14) 0.065(5) Uani 1 1 d U . .
H35A H -0.0370 0.7500 0.3463 0.078 Uiso 1 1 calc R . .
C36 C 0.0878(14) 0.7094(14) 0.3103(14) 0.072(5) Uani 1 1 d U . .
H36A H 0.0927 0.7112 0.3570 0.086 Uiso 1 1 calc R . .
C37 C 0.1612(13) 0.6807(13) 0.2473(12) 0.060(5) Uani 1 1 d U . .
H37A H 0.2152 0.6633 0.2513 0.072 Uiso 1 1 calc R . .
C41 C 0.3691(13) 0.7170(13) 0.2130(13) 0.040(5) Uani 1 1 d U . .
C42 C 0.3062(12) 0.7477(13) 0.2858(12) 0.048(4) Uani 1 1 d U . .
C43 C 0.2543(13) 0.8201(13) 0.2660(13) 0.057(5) Uani 1 1 d U . .
H43A H 0.2580 0.8483 0.2077 0.069 Uiso 1 1 calc R . .
C44 C 0.1941(14) 0.8567(14) 0.3279(15) 0.075(6) Uani 1 1 d U . .
H44A H 0.1592 0.9081 0.3117 0.090 Uiso 1 1 calc R . .
C45 C 0.1899(15) 0.8135(15) 0.4116(15) 0.076(6) Uani 1 1 d U . .
H45A H 0.1480 0.8343 0.4548 0.091 Uiso 1 1 calc R . .
C46 C 0.2464(14) 0.7366(15) 0.4386(14) 0.074(5) Uani 1 1 d U . .
H46A H 0.2429 0.7088 0.4969 0.089 Uiso 1 1 calc R . .
C47 C 0.3074(13) 0.7056(13) 0.3714(13) 0.061(5) Uani 1 1 d U . .
H47A H 0.3478 0.6581 0.3837 0.073 Uiso 1 1 calc R . .
C51 C 0.3812(11) 0.4308(11) 0.3042(11) 0.032(4) Uani 1 1 d U . .
C52 C 0.3042(11) 0.4323(12) 0.3877(11) 0.037(4) Uani 1 1 d U . .
C53 C 0.2652(12) 0.5068(12) 0.3978(12) 0.049(5) Uani 1 1 d U . .
H53A H 0.2871 0.5574 0.3512 0.059 Uiso 1 1 calc R . .
C54 C 0.1937(13) 0.5117(14) 0.4749(13) 0.072(6) Uani 1 1 d U . .
H54A H 0.1677 0.5638 0.4805 0.087 Uiso 1 1 calc R . .
C55 C 0.1638(14) 0.4362(15) 0.5415(14) 0.076(6) Uani 1 1 d U . .
H55A H 0.1162 0.4367 0.5940 0.091 Uiso 1 1 calc R . .
C56 C 0.2022(13) 0.3594(14) 0.5330(14) 0.069(6) Uani 1 1 d U . .
H56A H 0.1797 0.3088 0.5787 0.083 Uiso 1 1 calc R . .
C57 C 0.2716(12) 0.3577(13) 0.4595(12) 0.055(5) Uani 1 1 d U . .
H57A H 0.2993 0.3051 0.4558 0.066 Uiso 1 1 calc R . .
C61 C 0.5262(12) 0.4098(13) 0.3784(12) 0.039(4) Uani 1 1 d U . .
C62 C 0.4866(12) 0.4005(12) 0.4727(12) 0.042(4) Uani 1 1 d U . .
C63 C 0.4155(11) 0.4602(11) 0.4987(11) 0.043(4) Uani 1 1 d U . .
H63A H 0.3928 0.5040 0.4583 0.051 Uiso 1 1 calc R . .
C64 C 0.3804(13) 0.4511(13) 0.5876(12) 0.060(5) Uani 1 1 d U . .
H64A H 0.3341 0.4896 0.6073 0.073 Uiso 1 1 calc R . .
C65 C 0.4158(13) 0.3834(13) 0.6467(13) 0.056(5) Uani 1 1 d U . .
H65A H 0.3913 0.3765 0.7062 0.067 Uiso 1 1 calc R . .
C66 C 0.4810(12) 0.3308(13) 0.6208(12) 0.054(5) Uani 1 1 d U . .
H66A H 0.5024 0.2869 0.6622 0.065 Uiso 1 1 calc R . .
C67 C 0.5198(12) 0.3366(11) 0.5358(11) 0.047(4) Uani 1 1 d U . .
H67A H 0.5685 0.2986 0.5189 0.057 Uiso 1 1 calc R . .
C71 C 0.7321(12) 0.4799(13) 0.2076(11) 0.037(4) Uani 1 1 d U . .
C72 C 0.8017(12) 0.5110(13) 0.2092(12) 0.044(4) Uani 1 1 d U . .
C73 C 0.8543(12) 0.4495(14) 0.2506(12) 0.060(5) Uani 1 1 d U . .
H73A H 0.8506 0.3917 0.2707 0.072 Uiso 1 1 calc R . .
C74 C 0.9144(14) 0.4753(16) 0.2625(14) 0.079(6) Uani 1 1 d U . .
H74A H 0.9456 0.4353 0.2965 0.095 Uiso 1 1 calc R . .
C75 C 0.9248(15) 0.5585(17) 0.2237(16) 0.087(6) Uani 1 1 d U . .
H75A H 0.9673 0.5754 0.2270 0.104 Uiso 1 1 calc R . .
C76 C 0.8749(14) 0.6197(16) 0.1792(15) 0.085(6) Uani 1 1 d U . .
H76A H 0.8831 0.6772 0.1533 0.102 Uiso 1 1 calc R . .
C77 C 0.8125(12) 0.5951(13) 0.1734(12) 0.055(5) Uani 1 1 d U . .
H77A H 0.7774 0.6365 0.1447 0.067 Uiso 1 1 calc R . .
C81 C 0.7448(13) 0.5501(13) -0.0008(12) 0.041(4) Uani 1 1 d U A .
C82 C 0.8092(12) 0.6103(12) -0.0393(12) 0.044(4) Uani 1 1 d U . .
C83 C 0.9026(18) 0.5644(19) -0.0504(19) 0.062(6) Uani 0.70 1 d PU A 1
H83A H 0.9167 0.5062 -0.0387 0.074 Uiso 0.70 1 calc PR A 1
C84 C 0.9646(19) 0.617(2) -0.0793(19) 0.069(6) Uani 0.70 1 d PU A 1
H84A H 1.0218 0.5923 -0.0866 0.083 Uiso 0.70 1 calc PR A 1
C85 C 0.942(2) 0.705(2) -0.098(2) 0.071(6) Uani 0.70 1 d PU A 1
H85A H 0.9878 0.7380 -0.1257 0.085 Uiso 0.70 1 calc PR A 1
C84' C 0.942(4) 0.677(4) -0.166(4) 0.056(8) Uani 0.30 1 d PU A 2
H84B H 0.9988 0.6695 -0.2074 0.067 Uiso 0.30 1 calc PR A 2
C83' C 0.881(4) 0.620(4) -0.123(4) 0.050(8) Uani 0.30 1 d PU A 2
H83B H 0.8868 0.5855 -0.1510 0.060 Uiso 0.30 1 calc PR A 2
C85' C 0.909(4) 0.748(5) -0.139(5) 0.053(8) Uani 0.30 1 d PU A 2
H85B H 0.9375 0.7969 -0.1769 0.064 Uiso 0.30 1 calc PR A 2
C86 C 0.8502(13) 0.7488(13) -0.0743(15) 0.060(5) Uani 1 1 d U . .
C87 C 0.7869(12) 0.6917(11) -0.0392(12) 0.052(5) Uani 1 1 d U A .
H87A H 0.7279 0.7108 -0.0151 0.062 Uiso 1 1 calc R . .
C91 C 0.7518(11) 0.5835(12) -0.2121(11) 0.036(4) Uani 1 1 d U . .
C92 C 0.8347(11) 0.6187(11) -0.2912(11) 0.033(4) Uani 1 1 d U . .
C93 C 0.8831(11) 0.5803(11) -0.3536(11) 0.044(4) Uani 1 1 d U . .
H93A H 0.8646 0.5330 -0.3462 0.053 Uiso 1 1 calc R . .
C94 C 0.9606(12) 0.6139(13) -0.4282(12) 0.055(5) Uani 1 1 d U . .
H94A H 0.9947 0.5868 -0.4678 0.066 Uiso 1 1 calc R . .
C95 C 0.9838(13) 0.6844(13) -0.4408(13) 0.065(5) Uani 1 1 d U . .
H95A H 1.0298 0.7103 -0.4935 0.078 Uiso 1 1 calc R . .
C96 C 0.9423(12) 0.7198(12) -0.3788(12) 0.054(5) Uani 1 1 d U . .
H96A H 0.9642 0.7649 -0.3862 0.065 Uiso 1 1 calc R . .
C97 C 0.8631(11) 0.6869(11) -0.3006(12) 0.049(4) Uani 1 1 d U . .
H97A H 0.8329 0.7115 -0.2586 0.059 Uiso 1 1 calc R . .
C101 C 0.5894(11) 0.7672(11) -0.1951(12) 0.035(4) Uani 1 1 d U . .
C102 C 0.6610(11) 0.8264(11) -0.2447(12) 0.040(4) Uani 1 1 d U . .
C103 C 0.6923(11) 0.8398(12) -0.1991(13) 0.051(4) Uani 1 1 d U . .
H10A H 0.6710 0.8116 -0.1372 0.061 Uiso 1 1 calc R . .
C104 C 0.7553(13) 0.8945(12) -0.2422(13) 0.059(5) Uani 1 1 d U . .
H10B H 0.7718 0.9074 -0.2094 0.070 Uiso 1 1 calc R . .
C105 C 0.7933(12) 0.9297(12) -0.3342(13) 0.059(5) Uani 1 1 d U . .
H10C H 0.8375 0.9644 -0.3629 0.070 Uiso 1 1 calc R . .
C106 C 0.7681(13) 0.9151(13) -0.3837(14) 0.066(5) Uani 1 1 d U . .
H10D H 0.7946 0.9383 -0.4458 0.080 Uiso 1 1 calc R . .
C107 C 0.6995(12) 0.8629(12) -0.3368(12) 0.051(4) Uani 1 1 d U . .
H10E H 0.6799 0.8529 -0.3693 0.062 Uiso 1 1 calc R . .
C111 C 0.4343(12) 0.9174(12) -0.2032(13) 0.045(5) Uani 1 1 d U . .
C112 C 0.4909(12) 0.9943(11) -0.2649(12) 0.044(4) Uani 1 1 d U . .
C113 C 0.5241(12) 1.0161(12) -0.2268(14) 0.058(5) Uani 1 1 d U . .
H11A H 0.5120 0.9898 -0.1661 0.070 Uiso 1 1 calc R . .
C114 C 0.5784(13) 1.0817(14) -0.2866(15) 0.072(5) Uani 1 1 d U . .
H11B H 0.6003 1.1024 -0.2640 0.087 Uiso 1 1 calc R . .
C115 C 0.6000(14) 1.1157(13) -0.3743(15) 0.073(5) Uani 1 1 d U . .
H11C H 0.6402 1.1556 -0.4112 0.087 Uiso 1 1 calc R . .
C116 C 0.5660(13) 1.0942(12) -0.4106(14) 0.063(5) Uani 1 1 d U . .
H11D H 0.5804 1.1195 -0.4718 0.075 Uiso 1 1 calc R . .
C117 C 0.5077(12) 1.0323(12) -0.3536(13) 0.058(5) Uani 1 1 d U . .
H11E H 0.4807 1.0171 -0.3762 0.070 Uiso 1 1 calc R . .

loop_
_atom_site_aniso_label
_atom_site_aniso_U_11
_atom_site_aniso_U_22
_atom_site_aniso_U_33
_atom_site_aniso_U_23
_atom_site_aniso_U_13
_atom_site_aniso_U_12
Gd1 0.0305(6) 0.0270(5) 0.0245(5) -0.0130(4) -0.0081(4) -0.0051(4)
Gd2 0.0321(6) 0.0244(5) 0.0256(5) -0.0117(4) -0.0093(4) -0.0049(4)
Fe1 0.0288(15) 0.0303(16) 0.0250(14) -0.0129(12) -0.0081(12) -0.0051(12)
Fe2 0.0295(15) 0.0272(15) 0.0184(13) -0.0108(12) -0.0050(12) -0.0087(12)
Fe3 0.0294(15) 0.0229(14) 0.0209(13) -0.0111(12) -0.0044(12) -0.0061(11)
Fe4 0.0304(15) 0.0265(15) 0.0243(14) -0.0108(12) -0.0065(12) -0.0069(12)
Fe5 0.0399(17) 0.0313(16) 0.0295(15) -0.0161(13) -0.0129(13) -0.0048(13)
Fe6 0.0399(17) 0.0286(16) 0.0333(15) -0.0143(13) -0.0163(14) -0.0022(13)
O1 0.026(7) 0.023(6) 0.013(6) 0.001(5) -0.001(5) -0.018(5)
O2 0.014(6) 0.022(6) 0.008(5) -0.005(5) 0.004(5) -0.002(5)
O3 0.034(7) 0.000(6) 0.034(7) 0.004(5) -0.018(6) 0.004(5)
O4 0.025(7) 0.037(7) 0.022(6) -0.016(6) -0.016(5) 0.002(5)
O5 0.026(7) 0.025(7) 0.029(6) -0.019(6) 0.001(6) 0.002(5)
O6 0.031(7) 0.044(8) 0.023(6) -0.023(6) 0.002(6) -0.017(6)
O7 0.037(7) 0.024(6) 0.017(6) -0.012(5) -0.012(5) -0.006(5)
O8 0.070(11) 0.022(9) 0.151(16) -0.044(10) 0.001(11) -0.017(8)
O9 0.055(10) 0.130(14) 0.053(9) -0.056(10) 0.010(8) -0.053(10)
O11 0.057(9) 0.026(7) 0.053(8) -0.024(7) -0.031(7) 0.006(6)
O12 0.060(9) 0.040(8) 0.054(9) -0.027(7) -0.039(8) 0.026(7)
O21 0.034(8) 0.035(8) 0.055(9) -0.008(7) -0.026(7) 0.001(6)
O22 0.055(9) 0.047(9) 0.059(9) -0.042(8) -0.027(8) 0.015(7)
O31 0.014(6) 0.021(6) 0.012(6) -0.004(5) -0.005(5) 0.004(5)
O32 0.037(8) 0.050(8) 0.021(6) -0.015(6) -0.004(6) -0.016(6)
O41 0.083(12) 0.060(11) 0.093(12) -0.066(10) 0.009(10) -0.009(9)
O42 0.076(11) 0.168(16) 0.044(9) -0.067(10) -0.018(8) -0.037(11)
O51 0.026(7) 0.030(7) 0.025(6) -0.007(6) -0.007(6) -0.012(5)
O52 0.040(7) 0.022(7) 0.019(6) -0.011(5) -0.004(6) -0.003(6)
O61 0.072(10) 0.048(9) 0.022(7) -0.016(7) -0.030(7) 0.013(7)
O62 0.059(9) 0.055(9) 0.026(7) -0.020(7) -0.011(7) -0.019(7)
O71 0.035(7) 0.047(8) 0.017(6) -0.013(6) -0.005(6) -0.010(6)
O72 0.047(9) 0.050(9) 0.066(9) -0.035(8) -0.027(7) 0.004(7)
O81 0.037(7) 0.031(8) 0.042(7) -0.021(6) -0.014(6) -0.005(6)
O82 0.043(8) 0.032(7) 0.015(6) -0.001(5) -0.008(6) -0.019(6)
O91 0.021(7) 0.029(7) 0.031(7) -0.023(6) 0.016(5) -0.019(5)
O92 0.025(7) 0.031(7) 0.020(6) -0.014(6) -0.001(5) -0.011(5)
O101 0.041(8) 0.013(6) 0.023(6) -0.011(5) -0.006(6) -0.002(5)
O102 0.026(7) 0.037(8) 0.024(6) -0.002(6) -0.010(6) -0.013(6)
O111 0.065(9) 0.029(8) 0.038(8) -0.013(6) -0.029(7) 0.010(6)
O112 0.068(9) 0.030(8) 0.046(8) -0.004(6) -0.044(7) -0.003(7)
C1 0.053(11) 0.080(11) 0.065(11) -0.037(10) -0.008(9) -0.033(9)
C2 0.068(9) 0.065(9) 0.071(9) -0.045(8) -0.014(7) -0.015(8)
C3 0.094(11) 0.094(10) 0.089(10) -0.044(9) -0.041(8) -0.021(9)
C4 0.112(11) 0.113(12) 0.106(11) -0.046(9) -0.046(9) -0.028(10)
C5 0.109(12) 0.098(11) 0.122(12) -0.047(9) -0.037(9) -0.040(10)
C6 0.113(12) 0.087(10) 0.106(11) -0.029(9) -0.033(9) -0.032(9)
C7 0.087(11) 0.089(10) 0.081(10) -0.033(8) -0.023(8) -0.026(9)
C11 0.043(9) 0.036(9) 0.032(9) -0.015(8) -0.017(7) 0.004(7)
C12 0.045(8) 0.045(8) 0.040(8) -0.025(7) -0.020(6) 0.000(6)
C13 0.060(9) 0.049(9) 0.059(9) -0.026(7) -0.031(7) 0.004(7)
C14 0.073(10) 0.063(10) 0.072(9) -0.027(8) -0.051(8) 0.005(8)
C15 0.064(10) 0.075(10) 0.076(10) -0.030(8) -0.043(8) 0.019(8)
C16 0.048(9) 0.060(9) 0.077(10) -0.031(8) -0.030(8) 0.007(8)
C17 0.054(9) 0.051(9) 0.061(9) -0.027(7) -0.034(7) 0.005(7)
C21 0.029(9) 0.033(9) 0.051(10) -0.025(8) 0.001(8) -0.005(7)
C22 0.044(8) 0.046(8) 0.059(8) -0.029(7) -0.024(7) 0.007(7)
C23 0.072(10) 0.052(9) 0.076(9) -0.025(8) -0.038(8) 0.012(8)
C24 0.081(10) 0.059(9) 0.096(10) -0.033(9) -0.047(9) 0.019(8)
C25 0.090(11) 0.068(10) 0.099(10) -0.047(8) -0.033(9) 0.019(8)
C26 0.101(11) 0.080(10) 0.074(9) -0.052(8) -0.023(8) 0.013(9)
C27 0.060(10) 0.063(9) 0.056(8) -0.042(7) -0.021(8) 0.008(7)
C31 0.047(9) 0.019(8) 0.031(8) -0.012(7) -0.007(8) -0.006(7)
C32 0.044(8) 0.043(8) 0.034(7) -0.018(6) -0.012(6) -0.001(7)
C33 0.039(8) 0.058(9) 0.043(8) -0.023(7) -0.015(7) 0.002(8)
C34 0.044(8) 0.078(10) 0.056(9) -0.030(8) -0.016(7) -0.007(8)
C35 0.060(9) 0.081(10) 0.064(9) -0.047(8) -0.014(8) -0.007(9)
C36 0.073(10) 0.096(10) 0.067(9) -0.058(8) -0.018(8) -0.007(9)
C37 0.053(9) 0.081(10) 0.057(9) -0.036(8) -0.026(7) -0.004(8)
C41 0.039(10) 0.047(10) 0.043(9) -0.026(8) -0.005(8) -0.020(8)
C42 0.053(9) 0.055(9) 0.042(7) -0.021(7) -0.018(7) -0.013(7)
C43 0.063(10) 0.059(9) 0.060(9) -0.032(7) -0.021(8) -0.010(7)
C44 0.069(10) 0.065(10) 0.082(10) -0.045(8) -0.009(8) -0.006(8)
C45 0.083(10) 0.085(10) 0.071(9) -0.058(9) -0.007(9) -0.018(8)
C46 0.091(11) 0.089(11) 0.054(9) -0.033(8) -0.022(8) -0.028(8)
C47 0.064(10) 0.074(10) 0.048(8) -0.022(7) -0.023(8) -0.015(8)
C51 0.033(9) 0.032(9) 0.031(8) -0.010(7) -0.013(7) -0.009(7)
C52 0.040(8) 0.041(8) 0.032(7) -0.017(6) -0.009(6) -0.010(7)
C53 0.048(9) 0.056(8) 0.045(8) -0.025(7) -0.008(7) -0.018(7)
C54 0.067(10) 0.073(9) 0.059(9) -0.037(8) -0.001(8) -0.008(9)
C55 0.065(10) 0.077(10) 0.056(9) -0.026(8) -0.005(8) -0.003(9)
C56 0.068(10) 0.064(9) 0.053(9) -0.025(8) -0.007(8) -0.005(9)
C57 0.051(9) 0.059(9) 0.041(8) -0.017(7) -0.012(7) -0.002(8)
C61 0.040(10) 0.052(10) 0.037(8) -0.021(8) -0.021(8) -0.004(8)
C62 0.044(8) 0.055(8) 0.041(7) -0.023(6) -0.024(7) -0.005(7)
C63 0.050(9) 0.048(9) 0.042(8) -0.023(7) -0.023(7) -0.006(7)
C64 0.066(10) 0.068(10) 0.046(8) -0.020(8) -0.026(8) -0.003(8)
C65 0.062(10) 0.064(10) 0.039(8) -0.023(7) -0.020(7) 0.000(8)
C66 0.060(10) 0.065(9) 0.037(8) -0.024(7) -0.024(8) 0.009(7)
C67 0.062(9) 0.045(9) 0.028(7) -0.020(7) -0.015(7) 0.006(7)
C71 0.032(9) 0.040(10) 0.039(9) -0.009(8) -0.016(8) -0.010(8)
C72 0.044(8) 0.061(8) 0.047(8) -0.027(7) -0.026(6) -0.008(7)
C73 0.057(9) 0.071(9) 0.067(9) -0.026(8) -0.039(7) -0.006(8)
C74 0.079(10) 0.091(10) 0.078(10) -0.014(9) -0.062(8) -0.004(9)
C75 0.083(10) 0.100(11) 0.102(11) -0.033(9) -0.051(8) -0.028(9)
C76 0.075(10) 0.081(10) 0.097(11) -0.020(9) -0.037(8) -0.029(8)
C77 0.059(9) 0.063(9) 0.061(9) -0.024(8) -0.030(7) -0.019(8)
C81 0.043(9) 0.055(10) 0.037(9) -0.021(8) -0.017(8) -0.015(8)
C82 0.042(7) 0.049(7) 0.055(8) -0.029(7) -0.014(6) -0.017(6)
C83 0.047(9) 0.058(9) 0.069(10) -0.023(9) -0.014(9) -0.012(7)
C84 0.049(9) 0.065(10) 0.080(11) -0.024(9) -0.014(9) -0.018(8)
C85 0.049(9) 0.063(9) 0.082(10) -0.014(9) -0.017(8) -0.023(8)
C84' 0.041(10) 0.059(10) 0.065(11) -0.018(8) -0.020(9) -0.015(9)
C83' 0.043(11) 0.050(10) 0.058(11) -0.020(9) -0.018(9) -0.012(9)
C85' 0.045(11) 0.056(11) 0.067(12) -0.018(9) -0.027(9) -0.020(10)
C86 0.050(8) 0.056(8) 0.077(9) -0.018(8) -0.023(8) -0.024(7)
C87 0.049(8) 0.042(8) 0.061(9) -0.017(7) -0.014(7) -0.019(7)
C91 0.031(9) 0.042(9) 0.027(8) -0.007(8) -0.010(7) -0.009(7)
C92 0.029(7) 0.039(8) 0.037(7) -0.015(6) -0.013(6) -0.009(6)
C93 0.040(9) 0.042(9) 0.041(8) -0.020(7) -0.006(7) -0.005(7)
C94 0.049(9) 0.069(10) 0.046(8) -0.031(8) -0.008(7) -0.009(8)
C95 0.059(10) 0.072(10) 0.056(9) -0.017(8) -0.014(8) -0.026(8)
C96 0.054(9) 0.047(9) 0.060(9) -0.016(7) -0.015(8) -0.024(7)
C97 0.044(9) 0.044(9) 0.059(9) -0.020(7) -0.012(7) -0.019(7)
C101 0.029(9) 0.043(9) 0.033(9) -0.025(8) -0.005(7) -0.001(7)
C102 0.032(8) 0.051(8) 0.042(7) -0.015(7) -0.014(6) -0.019(6)
C103 0.041(9) 0.057(9) 0.048(8) -0.012(7) -0.019(7) -0.008(7)
C104 0.064(10) 0.068(10) 0.062(9) -0.027(8) -0.027(8) -0.021(8)
C105 0.044(9) 0.054(9) 0.067(9) -0.004(8) -0.021(8) -0.027(7)
C106 0.063(10) 0.071(10) 0.052(9) -0.013(8) -0.012(8) -0.028(8)
C107 0.049(9) 0.067(10) 0.042(8) -0.012(7) -0.018(7) -0.026(7)
C111 0.045(10) 0.035(9) 0.052(10) -0.015(8) -0.020(8) -0.004(7)
C112 0.046(8) 0.030(8) 0.052(8) -0.011(7) -0.025(7) 0.000(6)
C113 0.064(10) 0.052(9) 0.067(9) -0.014(8) -0.036(8) -0.016(7)
C114 0.067(10) 0.067(10) 0.079(9) -0.015(9) -0.033(9) -0.019(8)
C115 0.065(10) 0.054(10) 0.081(10) -0.012(8) -0.024(9) -0.019(8)
C116 0.066(10) 0.051(9) 0.063(9) -0.005(8) -0.029(8) -0.020(8)
C117 0.060(9) 0.045(9) 0.058(8) -0.009(8) -0.021(8) -0.015(7)

loop_
_atom_type_symbol
_atom_type_description
_atom_type_scat_dispersion_real
_atom_type_scat_dispersion_imag
_atom_type_scat_source
C C 0.0033 0.0016 'International Tables Vol C Tables 4.2.6.8 and 6.1.1.4'
H H 0.0000 0.0000 'International Tables Vol C Tables 4.2.6.8 and 6.1.1.4'
N N 0.0061 0.0033 'International Tables Vol C Tables 4.2.6.8 and 6.1.1.4'
O O 0.0106 0.0060 'International Tables Vol C Tables 4.2.6.8 and 6.1.1.4'
Gd Gd -0.1653 3.9035 'International Tables Vol C Tables 4.2.6.8 and 6.1.1.4'
Fe Fe 0.3463 0.8444 'International Tables Vol C Tables 4.2.6.8 and 6.1.1.4'

loop_
_geom_angle_atom_site_label_1
_geom_angle_atom_site_label_2
_geom_angle_atom_site_label_3
_geom_angle
_geom_angle_site_symmetry_1
_geom_angle_site_symmetry_3
_geom_angle_publ_flag
O8 Gd1 O62 117.7(5) . . ?
O8 Gd1 O71 77.7(5) . . ?
O62 Gd1 O71 73.4(4) . . ?
O8 Gd1 O3 91.6(5) . . ?
O62 Gd1 O3 141.6(4) . . ?
O71 Gd1 O3 141.0(3) . . ?
O8 Gd1 O41 68.8(5) . . ?
O62 Gd1 O41 78.5(5) . . ?
O71 Gd1 O41 118.3(5) . . ?
O3 Gd1 O41 91.2(5) . . ?
O8 Gd1 O51 133.4(4) . . ?
O62 Gd1 O51 72.5(4) . . ?
O71 Gd1 O51 142.4(4) . . ?
O3 Gd1 O51 69.2(3) . . ?
O41 Gd1 O51 69.5(4) . . ?
O8 Gd1 O82 72.5(4) . . ?
O62 Gd1 O82 141.1(4) . . ?
O71 Gd1 O82 72.7(3) . . ?
O3 Gd1 O82 68.3(3) . . ?
O41 Gd1 O82 135.3(4) . . ?
O51 Gd1 O82 130.1(3) . . ?
O8 Gd1 O1 145.6(4) . . ?
O62 Gd1 O1 79.8(3) . . ?
O71 Gd1 O1 80.1(3) . . ?
O3 Gd1 O1 89.4(3) . . ?
O41 Gd1 O1 145.5(4) . . ?
O51 Gd1 O1 78.5(3) . . ?
O82 Gd1 O1 76.1(3) . . ?
O8 Gd1 Fe2 119.5(5) . 2_665 ?
O62 Gd1 Fe2 108.1(3) . 2_665 ?
O71 Gd1 Fe2 156.0(3) . 2_665 ?
O3 Gd1 Fe2 33.7(2) . 2_665 ?
O41 Gd1 Fe2 84.9(4) . 2_665 ?
O51 Gd1 Fe2 36.6(2) . 2_665 ?
O82 Gd1 Fe2 95.6(2) . 2_665 ?
O1 Gd1 Fe2 76.7(2) . 2_665 ?
O8 Gd1 Fe3 86.9(5) . . ?
O62 Gd1 Fe3 154.6(3) . . ?
O71 Gd1 Fe3 108.4(2) . . ?
O3 Gd1 Fe3 32.9(2) . . ?
O41 Gd1 Fe3 119.4(4) . . ?
O51 Gd1 Fe3 95.8(2) . . ?
O82 Gd1 Fe3 36.4(2) . . ?
O1 Gd1 Fe3 75.6(2) . . ?
Fe2 Gd1 Fe3 59.75(6) 2_665 . ?
O42 Gd2 O21 77.6(5) . . ?
O42 Gd2 O9 69.0(4) . . ?
O21 Gd2 O9 118.8(5) . . ?
O42 Gd2 O111 119.5(5) . . ?
O21 Gd2 O111 72.0(4) . . ?
O9 Gd2 O111 81.9(5) . . ?
O42 Gd2 O3 90.8(5) . . ?
O21 Gd2 O3 141.6(4) . . ?
O9 Gd2 O3 89.4(5) . . ?
O111 Gd2 O3 142.1(4) . . ?
O42 Gd2 O101 133.4(4) . . ?
O21 Gd2 O101 142.3(4) . . ?
O9 Gd2 O101 69.2(4) . . ?
O111 Gd2 O101 73.1(4) . . ?
O3 Gd2 O101 69.3(3) . . ?
O42 Gd2 O31 72.3(4) . . ?
O21 Gd2 O31 72.1(3) . . ?
O9 Gd2 O31 135.3(4) . . ?
O111 Gd2 O31 138.1(4) . . ?
O3 Gd2 O31 69.5(3) . . ?
O101 Gd2 O31 130.7(3) . . ?
O42 Gd2 O2 145.7(4) . . ?
O21 Gd2 O2 80.4(3) . . ?
O9 Gd2 O2 145.3(3) . . ?
O111 Gd2 O2 77.1(3) . . ?
O3 Gd2 O2 90.4(3) . . ?
O101 Gd2 O2 78.3(3) . . ?
O31 Gd2 O2 76.2(3) . . ?
O42 Gd2 Fe3 118.5(4) . . ?
O21 Gd2 Fe3 156.9(3) . . ?
O9 Gd2 Fe3 83.7(4) . . ?
O111 Gd2 Fe3 108.9(3) . . ?
O3 Gd2 Fe3 33.2(2) . . ?
O101 Gd2 Fe3 37.0(2) . . ?
O31 Gd2 Fe3 96.1(2) . . ?
O2 Gd2 Fe3 77.5(2) . . ?
O42 Gd2 Fe2 86.0(4) . 2_665 ?
O21 Gd2 Fe2 108.4(3) . 2_665 ?
O9 Gd2 Fe2 118.3(4) . 2_665 ?
O111 Gd2 Fe2 153.0(3) . 2_665 ?
O3 Gd2 Fe2 33.6(2) . 2_665 ?
O101 Gd2 Fe2 96.4(2) . 2_665 ?
O31 Gd2 Fe2 36.8(2) . 2_665 ?
O2 Gd2 Fe2 76.4(2) . 2_665 ?
Fe3 Gd2 Fe2 59.91(6) . 2_665 ?
O4 Fe1 O1 97.4(4) . . ?
O4 Fe1 O81 94.0(4) . . ?
O1 Fe1 O81 94.6(4) . . ?
O4 Fe1 O32 95.5(4) . 2_665 ?
O1 Fe1 O32 167.1(4) . 2_665 ?
O81 Fe1 O32 83.6(4) . 2_665 ?
O4 Fe1 O2 98.0(4) . 2_665 ?
O1 Fe1 O2 87.3(3) . 2_665 ?
O81 Fe1 O2 167.5(4) . 2_665 ?
O32 Fe1 O2 91.8(4) 2_665 2_665 ?
O4 Fe1 O5 176.6(4) . . ?
O1 Fe1 O5 81.0(4) . . ?
O81 Fe1 O5 89.1(4) . . ?
O32 Fe1 O5 86.1(4) 2_665 . ?
O2 Fe1 O5 79.0(4) 2_665 . ?
O4 Fe1 Fe4 89.6(3) . 2_665 ?
O1 Fe1 Fe4 44.4(3) . 2_665 ?
O81 Fe1 Fe4 138.9(3) . 2_665 ?
O32 Fe1 Fe4 136.8(3) 2_665 2_665 ?
O2 Fe1 Fe4 45.1(2) 2_665 2_665 ?
O5 Fe1 Fe4 87.2(3) . 2_665 ?
O4 Fe2 O6 82.4(4) . . ?
O4 Fe2 O3 103.6(4) . 2_665 ?
O6 Fe2 O3 102.9(4) . 2_665 ?
O4 Fe2 O91 90.9(4) . . ?
O6 Fe2 O91 92.2(4) . . ?
O3 Fe2 O91 160.2(4) 2_665 . ?
O4 Fe2 O51 168.8(4) . 2_665 ?
O6 Fe2 O51 88.9(4) . 2_665 ?
O3 Fe2 O51 85.2(4) 2_665 2_665 ?
O91 Fe2 O51 82.3(4) . 2_665 ?
O4 Fe2 O31 88.5(4) . 2_665 ?
O6 Fe2 O31 168.9(4) . 2_665 ?
O3 Fe2 O31 85.5(4) 2_665 2_665 ?
O91 Fe2 O31 81.5(4) . 2_665 ?
O51 Fe2 O31 99.2(4) 2_665 2_665 ?
O4 Fe2 Fe3 42.2(3) . . ?
O6 Fe2 Fe3 42.4(3) . . ?
O3 Fe2 Fe3 118.2(3) 2_665 . ?
O91 Fe2 Fe3 81.6(3) . . ?
O51 Fe2 Fe3 127.3(3) 2_665 . ?
O31 Fe2 Fe3 127.1(3) 2_665 . ?
O4 Fe2 Gd1 142.5(3) . 2_665 ?
O6 Fe2 Gd1 89.7(3) . 2_665 ?
O3 Fe2 Gd1 42.7(3) 2_665 2_665 ?
O91 Fe2 Gd1 126.2(3) . 2_665 ?
O51 Fe2 Gd1 43.9(3) 2_665 2_665 ?
O31 Fe2 Gd1 101.4(3) 2_665 2_665 ?
Fe3 Fe2 Gd1 128.69(9) . 2_665 ?
O4 Fe2 Gd2 90.5(3) . 2_665 ?
O6 Fe2 Gd2 141.7(3) . 2_665 ?
O3 Fe2 Gd2 42.4(3) 2_665 2_665 ?
O91 Fe2 Gd2 125.6(3) . 2_665 ?
O51 Fe2 Gd2 100.7(3) 2_665 2_665 ?
O31 Fe2 Gd2 44.2(3) 2_665 2_665 ?
Fe3 Fe2 Gd2 129.01(9) . 2_665 ?
Gd1 Fe2 Gd2 73.36(6) 2_665 2_665 ?
O4 Fe3 O6 82.4(4) . . ?
O4 Fe3 O3 103.6(4) . . ?
O6 Fe3 O3 103.3(4) . . ?
O4 Fe3 O92 90.9(4) . . ?
O6 Fe3 O92 91.9(4) . . ?
O3 Fe3 O92 160.1(4) . . ?
O4 Fe3 O82 88.6(4) . . ?
O6 Fe3 O82 168.8(5) . . ?
O3 Fe3 O82 85.2(4) . . ?
O92 Fe3 O82 81.5(4) . . ?
O4 Fe3 O101 168.2(4) . . ?
O6 Fe3 O101 88.6(4) . . ?
O3 Fe3 O101 85.9(4) . . ?
O92 Fe3 O101 81.7(4) . . ?
O82 Fe3 O101 99.3(4) . . ?
O4 Fe3 Fe2 42.0(3) . . ?
O6 Fe3 Fe2 42.6(3) . . ?
O3 Fe3 Fe2 118.6(3) . . ?
O92 Fe3 Fe2 81.4(3) . . ?
O82 Fe3 Fe2 126.8(3) . . ?
O101 Fe3 Fe2 127.2(3) . . ?
O4 Fe3 Gd2 142.6(3) . . ?
O6 Fe3 Gd2 90.1(3) . . ?
O3 Fe3 Gd2 42.7(3) . . ?
O92 Fe3 Gd2 126.2(3) . . ?
O82 Fe3 Gd2 101.1(3) . . ?
O101 Fe3 Gd2 44.5(3) . . ?
Fe2 Fe3 Gd2 129.20(9) . . ?
O4 Fe3 Gd1 90.2(3) . . ?
O6 Fe3 Gd1 141.9(3) . . ?
O3 Fe3 Gd1 42.3(3) . . ?
O92 Fe3 Gd1 125.7(3) . . ?
O82 Fe3 Gd1 44.2(3) . . ?
O101 Fe3 Gd1 101.6(3) . . ?
Fe2 Fe3 Gd1 128.59(9) . . ?
Gd2 Fe3 Gd1 73.49(6) . . ?
O6 Fe4 O1 98.4(4) . 2_665 ?
O6 Fe4 O52 94.4(4) . 2_665 ?
O1 Fe4 O52 93.4(4) 2_665 2_665 ?
O6 Fe4 O102 94.2(4) . . ?
O1 Fe4 O102 167.3(4) 2_665 . ?
O52 Fe4 O102 83.5(4) 2_665 . ?
O6 Fe4 O2 98.9(4) . . ?
O1 Fe4 O2 87.5(4) 2_665 . ?
O52 Fe4 O2 166.4(4) 2_665 . ?
O102 Fe4 O2 92.6(4) . . ?
O6 Fe4 O7 177.7(4) . . ?
O1 Fe4 O7 79.6(4) 2_665 . ?
O52 Fe4 O7 86.8(4) 2_665 . ?
O102 Fe4 O7 87.9(4) . . ?
O2 Fe4 O7 79.9(4) . . ?
O6 Fe4 Fe1 90.9(3) . 2_665 ?
O1 Fe4 Fe1 44.2(3) 2_665 2_665 ?
O52 Fe4 Fe1 137.6(3) 2_665 2_665 ?
O102 Fe4 Fe1 138.0(3) . 2_665 ?
O2 Fe4 Fe1 45.5(3) . 2_665 ?
O7 Fe4 Fe1 86.9(3) . 2_665 ?
O61 Fe5 O72 92.3(5) . . ?
O61 Fe5 O1 105.5(4) . . ?
O72 Fe5 O1 103.0(4) . . ?
O61 Fe5 O7 94.1(4) . 2_665 ?
O72 Fe5 O7 171.0(4) . 2_665 ?
O1 Fe5 O7 81.4(4) . 2_665 ?
O61 Fe5 O12 89.0(5) . 2_665 ?
O72 Fe5 O12 86.9(5) . 2_665 ?
O1 Fe5 O12 161.9(4) . 2_665 ?
O7 Fe5 O12 86.8(4) 2_665 2_665 ?
O61 Fe5 O5 170.8(4) . . ?
O72 Fe5 O5 92.1(4) . . ?
O1 Fe5 O5 81.4(4) . . ?
O7 Fe5 O5 80.7(4) 2_665 . ?
O12 Fe5 O5 83.2(4) 2_665 . ?
O22 Fe6 O112 93.5(5) . . ?
O22 Fe6 O2 102.0(4) . . ?
O112 Fe6 O2 104.6(4) . . ?
O22 Fe6 O11 88.1(5) . . ?
O112 Fe6 O11 89.8(4) . . ?
O2 Fe6 O11 161.7(4) . . ?
O22 Fe6 O7 172.9(5) . . ?
O112 Fe6 O7 90.8(4) . . ?
O2 Fe6 O7 82.2(4) . . ?
O11 Fe6 O7 86.4(4) . . ?
O22 Fe6 O5 95.1(4) . 2_665 ?
O112 Fe6 O5 168.5(4) . 2_665 ?
O2 Fe6 O5 81.1(4) . 2_665 ?
O11 Fe6 O5 82.8(4) . 2_665 ?
O7 Fe6 O5 79.9(4) . 2_665 ?
Fe5 O1 Fe1 101.1(4) . . ?
Fe5 O1 Fe4 101.1(4) . 2_665 ?
Fe1 O1 Fe4 91.4(4) . 2_665 ?
Fe5 O1 Gd1 115.1(4) . . ?
Fe1 O1 Gd1 122.6(4) . . ?
Fe4 O1 Gd1 120.9(4) 2_665 . ?
Fe6 O2 Fe4 101.0(4) . . ?
Fe6 O2 Fe1 102.3(4) . 2_665 ?
Fe4 O2 Fe1 89.4(4) . 2_665 ?
Fe6 O2 Gd2 116.7(4) . . ?
Fe4 O2 Gd2 120.5(4) . . ?
Fe1 O2 Gd2 121.8(4) 2_665 . ?
Fe3 O3 Fe2 123.2(5) . 2_665 ?
Fe3 O3 Gd2 104.1(4) . . ?
Fe2 O3 Gd2 104.0(4) 2_665 . ?
Fe3 O3 Gd1 104.8(4) . . ?
Fe2 O3 Gd1 103.7(4) 2_665 . ?
Gd2 O3 Gd1 118.1(4) . . ?
Fe1 O4 Fe2 131.1(5) . . ?
Fe1 O4 Fe3 130.8(5) . . ?
Fe2 O4 Fe3 95.8(4) . . ?
Fe1 O5 Fe6 97.3(4) . 2_665 ?
Fe1 O5 Fe5 95.8(4) . . ?
Fe6 O5 Fe5 97.9(4) 2_665 . ?
Fe1 O5 H5B 120.1 . . ?
Fe6 O5 H5B 120.1 2_665 . ?
Fe5 O5 H5B 120.1 . . ?
Fe4 O6 Fe3 131.7(6) . . ?
Fe4 O6 Fe2 131.4(5) . . ?
Fe3 O6 Fe2 95.0(5) . . ?
Fe5 O7 Fe4 97.5(4) 2_665 . ?
Fe5 O7 Fe6 99.9(4) 2_665 . ?
Fe4 O7 Fe6 96.0(4) . . ?
Fe5 O7 H7B 119.5 2_665 . ?
Fe4 O7 H7B 119.5 . . ?
Fe6 O7 H7B 119.5 . . ?
C1 O8 Gd1 141.3(18) . . ?
C1 O9 Gd2 138.1(15) . . ?
C11 O11 Fe6 129.6(12) . . ?
C11 O12 Fe5 126.6(11) . 2_665 ?
C21 O21 Gd2 143.8(12) . . ?
C21 O22 Fe6 133.6(12) . . ?
C31 O31 Fe2 122.7(9) . 2_665 ?
C31 O31 Gd2 125.2(9) . . ?
Fe2 O31 Gd2 99.0(4) 2_665 . ?
C31 O32 Fe1 122.4(12) . 2_665 ?
C41 O41 Gd1 135.9(14) . . ?
C41 O42 Gd2 144.1(15) . . ?
C51 O51 Fe2 120.6(10) . 2_665 ?
C51 O51 Gd1 125.3(10) . . ?
Fe2 O51 Gd1 99.5(4) 2_665 . ?
C51 O52 Fe4 122.8(10) . 2_665 ?
C61 O61 Fe5 129.9(11) . . ?
C61 O62 Gd1 148.6(12) . . ?
C71 O71 Gd1 146.4(11) . . ?
C71 O72 Fe5 128.7(12) . . ?
C81 O81 Fe1 124.0(12) . . ?
C81 O82 Fe3 120.8(10) . . ?
C81 O82 Gd1 126.7(10) . . ?
Fe3 O82 Gd1 99.5(4) . . ?
C91 O91 Fe2 124.6(10) . . ?
C91 O92 Fe3 124.7(10) . . ?
C101 O101 Fe3 119.4(10) . . ?
C101 O101 Gd2 126.3(10) . . ?
Fe3 O101 Gd2 98.5(4) . . ?
C101 O102 Fe4 121.4(11) . . ?
C111 O111 Gd2 148.9(12) . . ?
C111 O112 Fe6 126.5(12) . . ?
O8 C1 O9 128(2) . . ?
O8 C1 C2 121(2) . . ?
O9 C1 C2 110(2) . . ?
C7 C2 C3 118(2) . . ?
C7 C2 C1 127(2) . . ?
C3 C2 C1 114(2) . . ?
C4 C3 C2 112(2) . . ?
C4 C3 H3A 124.0 . . ?
C2 C3 H3A 124.0 . . ?
C5 C4 C3 125(3) . . ?
C5 C4 H4A 117.5 . . ?
C3 C4 H4A 117.5 . . ?
C6 C5 C4 124(3) . . ?
C6 C5 H5A 118.2 . . ?
C4 C5 H5A 118.2 . . ?
C5 C6 C7 115(3) . . ?
C5 C6 H6A 122.3 . . ?
C7 C6 H6A 122.3 . . ?
C2 C7 C6 125(3) . . ?
C2 C7 H7A 117.5 . . ?
C6 C7 H7A 117.5 . . ?
O11 C11 O12 129.0(18) . . ?
O11 C11 C12 118.0(17) . . ?
O12 C11 C12 112.7(16) . . ?
C13 C12 C17 116.9(17) . . ?
C13 C12 C11 122.8(17) . . ?
C17 C12 C11 120.3(16) . . ?
C12 C13 C14 119.2(18) . . ?
C12 C13 H13A 120.4 . . ?
C14 C13 H13A 120.4 . . ?
C15 C14 C13 122(2) . . ?
C15 C14 H14A 119.2 . . ?
C13 C14 H14A 119.2 . . ?
C16 C15 C14 119(2) . . ?
C16 C15 H15A 120.7 . . ?
C14 C15 H15A 120.7 . . ?
C15 C16 C17 124(2) . . ?
C15 C16 H16A 118.1 . . ?
C17 C16 H16A 118.1 . . ?
C16 C17 C12 119.5(18) . . ?
C16 C17 H17A 120.3 . . ?
C12 C17 H17A 120.3 . . ?
O21 C21 O22 122.4(17) . . ?
O21 C21 C22 121.4(18) . . ?
O22 C21 C22 116.0(18) . . ?
C23 C22 C27 123.7(19) . . ?
C23 C22 C21 121.9(19) . . ?
C27 C22 C21 114.2(18) . . ?
C22 C23 C24 121(2) . . ?
C22 C23 H23A 119.4 . . ?
C24 C23 H23A 119.4 . . ?
C25 C24 C23 116(2) . . ?
C25 C24 H24A 122.0 . . ?
C23 C24 H24A 122.0 . . ?
C26 C25 C24 124(2) . . ?
C26 C25 H25A 117.8 . . ?
C24 C25 H25A 117.8 . . ?
C25 C26 C27 119(2) . . ?
C25 C26 H26A 120.7 . . ?
C27 C26 H26A 120.7 . . ?
C22 C27 C26 115.8(19) . . ?
C22 C27 H27A 122.1 . . ?
C26 C27 H27A 122.1 . . ?
O32 C31 O31 124.7(16) . . ?
O32 C31 C32 118.3(17) . . ?
O31 C31 C32 116.8(15) . . ?
C33 C32 C37 121.2(18) . . ?
C33 C32 C31 119.6(17) . . ?
C37 C32 C31 119.0(17) . . ?
C32 C33 C34 118.2(18) . . ?
C32 C33 H33A 120.9 . . ?
C34 C33 H33A 120.9 . . ?
C35 C34 C33 119(2) . . ?
C35 C34 H34A 120.6 . . ?
C33 C34 H34A 120.6 . . ?
C36 C35 C34 124(2) . . ?
C36 C35 H35A 117.8 . . ?
C34 C35 H35A 117.8 . . ?
C35 C36 C37 119(2) . . ?
C35 C36 H36A 120.4 . . ?
C37 C36 H36A 120.4 . . ?
C36 C37 C32 118.1(19) . . ?
C36 C37 H37A 121.0 . . ?
C32 C37 H37A 121.0 . . ?
O42 C41 O41 128(2) . . ?
O42 C41 C42 119(2) . . ?
O41 C41 C42 113.0(18) . . ?
C43 C42 C47 120(2) . . ?
C43 C42 C41 118.6(19) . . ?
C47 C42 C41 121(2) . . ?
C42 C43 C44 124(2) . . ?
C42 C43 H43A 118.0 . . ?
C44 C43 H43A 118.0 . . ?
C45 C44 C43 116(2) . . ?
C45 C44 H44A 121.9 . . ?
C43 C44 H44A 121.9 . . ?
C44 C45 C46 124(2) . . ?
C44 C45 H45A 118.1 . . ?
C46 C45 H45A 118.1 . . ?
C47 C46 C45 116(2) . . ?
C47 C46 H46A 121.9 . . ?
C45 C46 H46A 121.9 . . ?
C42 C47 C46 119(2) . . ?
C42 C47 H47A 120.4 . . ?
C46 C47 H47A 120.4 . . ?
O52 C51 O51 124.0(15) . . ?
O52 C51 C52 116.0(15) . . ?
O51 C51 C52 120.0(16) . . ?
C53 C52 C57 117.1(17) . . ?
C53 C52 C51 120.8(17) . . ?
C57 C52 C51 122.0(17) . . ?
C52 C53 C54 123.1(19) . . ?
C52 C53 H53A 118.5 . . ?
C54 C53 H53A 118.5 . . ?
C55 C54 C53 117(2) . . ?
C55 C54 H54A 121.7 . . ?
C53 C54 H54A 121.7 . . ?
C54 C55 C56 122(2) . . ?
C54 C55 H55A 119.2 . . ?
C56 C55 H55A 119.2 . . ?
C57 C56 C55 120(2) . . ?
C57 C56 H56A 120.1 . . ?
C55 C56 H56A 120.1 . . ?
C56 C57 C52 122(2) . . ?
C56 C57 H57A 119.1 . . ?
C52 C57 H57A 119.1 . . ?
O62 C61 O61 124.1(17) . . ?
O62 C61 C62 120.1(18) . . ?
O61 C61 C62 115.7(17) . . ?
C67 C62 C63 119.0(16) . . ?
C67 C62 C61 122.3(17) . . ?
C63 C62 C61 118.7(17) . . ?
C64 C63 C62 117.6(18) . . ?
C64 C63 H63A 121.2 . . ?
C62 C63 H63A 121.2 . . ?
C63 C64 C65 119.3(19) . . ?
C63 C64 H64A 120.3 . . ?
C65 C64 H64A 120.3 . . ?
C66 C65 C64 121.6(19) . . ?
C66 C65 H65A 119.2 . . ?
C64 C65 H65A 119.2 . . ?
C65 C66 C67 123(2) . . ?
C65 C66 H66A 118.7 . . ?
C67 C66 H66A 118.7 . . ?
C66 C67 C62 119.8(18) . . ?
C66 C67 H67A 120.1 . . ?
C62 C67 H67A 120.1 . . ?
O71 C71 O72 123.9(17) . . ?
O71 C71 C72 117.6(17) . . ?
O72 C71 C72 117.8(17) . . ?
C77 C72 C73 119.9(18) . . ?
C77 C72 C71 123.3(18) . . ?
C73 C72 C71 116.7(18) . . ?
C72 C73 C74 119(2) . . ?
C72 C73 H73A 120.4 . . ?
C74 C73 H73A 120.4 . . ?
C75 C74 C73 118(2) . . ?
C75 C74 H74A 120.8 . . ?
C73 C74 H74A 120.8 . . ?
C74 C75 C76 122(2) . . ?
C74 C75 H75A 118.9 . . ?
C76 C75 H75A 118.9 . . ?
C75 C76 C77 119(2) . . ?
C75 C76 H76A 120.4 . . ?
C77 C76 H76A 120.4 . . ?
C72 C77 C76 121(2) . . ?
C72 C77 H77A 119.6 . . ?
C76 C77 H77A 119.6 . . ?
O81 C81 O82 123.0(17) . . ?
O81 C81 C82 122.7(18) . . ?
O82 C81 C82 114.2(17) . . ?
C87 C82 C83' 104(3) . . ?
C87 C82 C81 124.3(18) . . ?
C83' C82 C81 120(3) . . ?
C87 C82 C83 120.1(18) . . ?
C83' C82 C83 56(3) . . ?
C81 C82 C83 112.7(18) . . ?
C84 C83 C82 115(3) . . ?
C84 C83 H83A 122.4 . . ?
C82 C83 H83A 122.4 . . ?
C83 C84 C85 122(3) . . ?
C83 C84 H84A 119.1 . . ?
C85 C84 H84A 119.1 . . ?
C84 C85 C86 124(3) . . ?
C84 C85 H85A 117.9 . . ?
C86 C85 H85A 117.9 . . ?
C83' C84' C85' 113(6) . . ?
C83' C84' H84B 123.7 . . ?
C85' C84' H84B 123.7 . . ?
C84' C83' C82 124(6) . . ?
C84' C83' H83B 118.0 . . ?
C82 C83' H83B 118.0 . . ?
C86 C85' C84' 125(6) . . ?
C86 C85' H85B 117.4 . . ?
C84' C85' H85B 117.4 . . ?
C85' C86 C87 115(4) . . ?
C85' C86 C85 44(3) . . ?
C87 C86 C85 112(2) . . ?
C82 C87 C86 123.9(19) . . ?
C82 C87 H87A 118.1 . . ?
C86 C87 H87A 118.1 . . ?
O91 C91 O92 127.7(16) . . ?
O91 C91 C92 115.9(15) . . ?
O92 C91 C92 116.3(16) . . ?
C97 C92 C93 120.1(16) . . ?
C97 C92 C91 119.7(16) . . ?
C93 C92 C91 120.1(16) . . ?
C92 C93 C94 119.9(17) . . ?
C92 C93 H93A 120.0 . . ?
C94 C93 H93A 120.0 . . ?
C95 C94 C93 119.5(19) . . ?
C95 C94 H94A 120.3 . . ?
C93 C94 H94A 120.3 . . ?
C94 C95 C96 122(2) . . ?
C94 C95 H95A 119.0 . . ?
C96 C95 H95A 119.0 . . ?
C95 C96 C97 120.0(18) . . ?
C95 C96 H96A 120.0 . . ?
C97 C96 H96A 120.0 . . ?
C92 C97 C96 117.9(17) . . ?
C92 C97 H97A 121.0 . . ?
C96 C97 H97A 121.0 . . ?
O102 C101 O101 126.9(16) . . ?
O102 C101 C102 116.3(15) . . ?
O101 C101 C102 116.8(15) . . ?
C103 C102 C107 117.8(17) . . ?
C103 C102 C101 120.5(16) . . ?
C107 C102 C101 121.5(16) . . ?
C102 C103 C104 121.6(18) . . ?
C102 C103 H10A 119.2 . . ?
C104 C103 H10A 119.2 . . ?
C105 C104 C103 119.4(18) . . ?
C105 C104 H10B 120.3 . . ?
C103 C104 H10B 120.3 . . ?
C106 C105 C104 121.7(18) . . ?
C106 C105 H10C 119.1 . . ?
C104 C105 H10C 119.1 . . ?
C105 C106 C107 117.1(19) . . ?
C105 C106 H10D 121.5 . . ?
C107 C106 H10D 121.5 . . ?
C102 C107 C106 122.2(18) . . ?
C102 C107 H10E 118.9 . . ?
C106 C107 H10E 118.9 . . ?
O111 C111 O112 125.4(18) . . ?
O111 C111 C112 116.0(18) . . ?
O112 C111 C112 118.6(18) . . ?
C113 C112 C117 123.5(19) . . ?
C113 C112 C111 117.2(18) . . ?
C117 C112 C111 119.2(18) . . ?
C112 C113 C114 114(2) . . ?
C112 C113 H11A 122.8 . . ?
C114 C113 H11A 122.8 . . ?
C115 C114 C113 123(2) . . ?
C115 C114 H11B 118.6 . . ?
C113 C114 H11B 118.6 . . ?
C116 C115 C114 122(2) . . ?
C116 C115 H11C 119.0 . . ?
C114 C115 H11C 119.0 . . ?
C115 C116 C117 118(2) . . ?
C115 C116 H11D 121.2 . . ?
C117 C116 H11D 121.2 . . ?
C112 C117 C116 119(2) . . ?
C112 C117 H11E 120.3 . . ?
C116 C117 H11E 120.3 . . ?

loop_
_geom_bond_atom_site_label_1
_geom_bond_atom_site_label_2
_geom_bond_distance
_geom_bond_site_symmetry_2
_geom_bond_publ_flag
Gd1 O8 2.345(12) . ?
Gd1 O62 2.371(12) . ?
Gd1 O71 2.377(11) . ?
Gd1 O3 2.434(10) . ?
Gd1 O41 2.445(13) . ?
Gd1 O51 2.455(9) . ?
Gd1 O82 2.470(10) . ?
Gd1 O1 2.553(10) . ?
Gd1 Fe2 3.490(3) 2_665 ?
Gd1 Fe3 3.496(2) . ?
Gd2 O42 2.363(11) . ?
Gd2 O21 2.380(11) . ?
Gd2 O9 2.393(13) . ?
Gd2 O111 2.403(12) . ?
Gd2 O3 2.429(9) . ?
Gd2 O101 2.463(10) . ?
Gd2 O31 2.467(9) . ?
Gd2 O2 2.550(9) . ?
Gd2 Fe3 3.476(3) . ?
Gd2 Fe2 3.493(3) 2_665 ?
Fe1 O4 1.834(10) . ?
Fe1 O1 2.047(9) . ?
Fe1 O81 2.074(11) . ?
Fe1 O32 2.079(11) 2_665 ?
Fe1 O2 2.090(9) 2_665 ?
Fe1 O5 2.101(10) . ?
Fe1 Fe4 2.933(3) 2_665 ?
Fe2 O4 1.921(9) . ?
Fe2 O6 1.941(11) . ?
Fe2 O3 1.991(10) 2_665 ?
Fe2 O91 2.105(9) . ?
Fe2 O51 2.109(10) 2_665 ?
Fe2 O31 2.117(9) 2_665 ?
Fe2 Fe3 2.857(3) . ?
Fe2 Gd1 3.490(3) 2_665 ?
Fe2 Gd2 3.493(3) 2_665 ?
Fe3 O4 1.929(10) . ?
Fe3 O6 1.933(10) . ?
Fe3 O3 1.964(10) . ?
Fe3 O92 2.094(10) . ?
Fe3 O82 2.101(11) . ?
Fe3 O101 2.117(10) . ?
Fe4 O6 1.835(11) . ?
Fe4 O1 2.052(9) 2_665 ?
Fe4 O52 2.063(10) 2_665 ?
Fe4 O102 2.068(10) . ?
Fe4 O2 2.077(9) . ?
Fe4 O7 2.103(10) . ?
Fe4 Fe1 2.933(3) 2_665 ?
Fe5 O61 1.969(11) . ?
Fe5 O72 1.980(12) . ?
Fe5 O1 2.011(10) . ?
Fe5 O7 2.070(9) 2_665 ?
Fe5 O12 2.080(11) 2_665 ?
Fe5 O5 2.120(9) . ?
Fe6 O22 1.941(11) . ?
Fe6 O112 1.968(12) . ?
Fe6 O2 1.976(9) . ?
Fe6 O11 2.065(11) . ?
Fe6 O7 2.107(9) . ?
Fe6 O5 2.119(10) 2_665 ?
O1 Fe4 2.052(9) 2_665 ?
O2 Fe1 2.090(9) 2_665 ?
O3 Fe2 1.991(10) 2_665 ?
O5 Fe6 2.119(10) 2_665 ?
O5 H5B 0.9800 . ?
O7 Fe5 2.070(9) 2_665 ?
O7 H7B 0.9800 . ?
O8 C1 1.18(3) . ?
O9 C1 1.29(2) . ?
O11 C11 1.217(18) . ?
O12 C11 1.292(19) . ?
O12 Fe5 2.080(11) 2_665 ?
O21 C21 1.23(2) . ?
O22 C21 1.32(2) . ?
O31 C31 1.311(19) . ?
O31 Fe2 2.117(9) 2_665 ?
O32 C31 1.227(18) . ?
O32 Fe1 2.079(11) 2_665 ?
O41 C41 1.26(2) . ?
O42 C41 1.20(2) . ?
O51 C51 1.296(17) . ?
O51 Fe2 2.109(10) 2_665 ?
O52 C51 1.285(18) . ?
O52 Fe4 2.063(10) 2_665 ?
O61 C61 1.32(2) . ?
O62 C61 1.224(19) . ?
O71 C71 1.270(19) . ?
O72 C71 1.290(19) . ?
O81 C81 1.21(2) . ?
O82 C81 1.36(2) . ?
O91 C91 1.229(18) . ?
O92 C91 1.258(18) . ?
O101 C101 1.282(18) . ?
O102 C101 1.252(18) . ?
O111 C111 1.22(2) . ?
O112 C111 1.27(2) . ?
C1 C2 1.48(3) . ?
C2 C7 1.36(3) . ?
C2 C3 1.45(3) . ?
C3 C4 1.44(3) . ?
C3 H3A 0.9300 . ?
C4 C5 1.31(3) . ?
C4 H4A 0.9300 . ?
C5 C6 1.30(3) . ?
C5 H5A 0.9300 . ?
C6 C7 1.41(3) . ?
C6 H6A 0.9300 . ?
C7 H7A 0.9300 . ?
C11 C12 1.48(2) . ?
C12 C13 1.42(2) . ?
C12 C17 1.42(2) . ?
C13 C14 1.44(2) . ?
C13 H13A 0.9300 . ?
C14 C15 1.36(2) . ?
C14 H14A 0.9300 . ?
C15 C16 1.34(2) . ?
C15 H15A 0.9300 . ?
C16 C17 1.40(2) . ?
C16 H16A 0.9300 . ?
C17 H17A 0.9300 . ?
C21 C22 1.49(2) . ?
C22 C23 1.36(2) . ?
C22 C27 1.42(2) . ?
C23 C24 1.42(3) . ?
C23 H23A 0.9300 . ?
C24 C25 1.41(3) . ?
C24 H24A 0.9300 . ?
C25 C26 1.38(3) . ?
C25 H25A 0.9300 . ?
C26 C27 1.47(2) . ?
C26 H26A 0.9300 . ?
C27 H27A 0.9300 . ?
C31 C32 1.52(2) . ?
C32 C33 1.38(2) . ?
C32 C37 1.42(2) . ?
C33 C34 1.43(2) . ?
C33 H33A 0.9300 . ?
C34 C35 1.35(2) . ?
C34 H34A 0.9300 . ?
C35 C36 1.34(3) . ?
C35 H35A 0.9300 . ?
C36 C37 1.41(2) . ?
C36 H36A 0.9300 . ?
C37 H37A 0.9300 . ?
C41 C42 1.49(2) . ?
C42 C43 1.33(2) . ?
C42 C47 1.41(2) . ?
C43 C44 1.41(2) . ?
C43 H43A 0.9300 . ?
C44 C45 1.34(3) . ?
C44 H44A 0.9300 . ?
C45 C46 1.44(3) . ?
C45 H45A 0.9300 . ?
C46 C47 1.42(2) . ?
C46 H46A 0.9300 . ?
C47 H47A 0.9300 . ?
C51 C52 1.49(2) . ?
C52 C53 1.35(2) . ?
C52 C57 1.39(2) . ?
C53 C54 1.39(2) . ?
C53 H53A 0.9300 . ?
C54 C55 1.36(3) . ?
C54 H54A 0.9300 . ?
C55 C56 1.37(3) . ?
C55 H55A 0.9300 . ?
C56 C57 1.33(2) . ?
C56 H56A 0.9300 . ?
C57 H57A 0.9300 . ?
C61 C62 1.48(2) . ?
C62 C67 1.41(2) . ?
C62 C63 1.41(2) . ?
C63 C64 1.40(2) . ?
C63 H63A 0.9300 . ?
C64 C65 1.40(2) . ?
C64 H64A 0.9300 . ?
C65 C66 1.28(2) . ?
C65 H65A 0.9300 . ?
C66 C67 1.35(2) . ?
C66 H66A 0.9300 . ?
C67 H67A 0.9300 . ?
C71 C72 1.52(2) . ?
C72 C77 1.36(2) . ?
C72 C73 1.37(2) . ?
C73 C74 1.42(2) . ?
C73 H73A 0.9300 . ?
C74 C75 1.34(3) . ?
C74 H74A 0.9300 . ?
C75 C76 1.37(3) . ?
C75 H75A 0.9300 . ?
C76 C77 1.37(2) . ?
C76 H76A 0.9300 . ?
C77 H77A 0.9300 . ?
C81 C82 1.49(2) . ?
C82 C87 1.38(2) . ?
C82 C83' 1.42(6) . ?
C82 C83 1.55(3) . ?
C83 C84 1.40(3) . ?
C83 H83A 0.9300 . ?
C84 C85 1.41(4) . ?
C84 H84A 0.9300 . ?
C85 C86 1.51(3) . ?
C85 H85A 0.9300 . ?
C84' C83' 1.40(7) . ?
C84' C85' 1.44(8) . ?
C84' H84B 0.9300 . ?
C83' H83B 0.9300 . ?
C85' C86 1.15(7) . ?
C85' H85B 0.9300 . ?
C86 C87 1.45(2) . ?
C87 H87A 0.9300 . ?
C91 C92 1.52(2) . ?
C92 C97 1.37(2) . ?
C92 C93 1.41(2) . ?
C93 C94 1.43(2) . ?
C93 H93A 0.9300 . ?
C94 C95 1.33(2) . ?
C94 H94A 0.9300 . ?
C95 C96 1.36(2) . ?
C95 H95A 0.9300 . ?
C96 C97 1.46(2) . ?
C96 H96A 0.9300 . ?
C97 H97A 0.9300 . ?
C101 C102 1.53(2) . ?
C102 C103 1.35(2) . ?
C102 C107 1.38(2) . ?
C103 C104 1.38(2) . ?
C103 H10A 0.9300 . ?
C104 C105 1.38(2) . ?
C104 H10B 0.9300 . ?
C105 C106 1.35(2) . ?
C105 H10C 0.9300 . ?
C106 C107 1.42(2) . ?
C106 H10D 0.9300 . ?
C107 H10E 0.9300 . ?
C111 C112 1.57(2) . ?
C112 C113 1.35(2) . ?
C112 C117 1.36(2) . ?
C113 C114 1.40(2) . ?
C113 H11A 0.9300 . ?
C114 C115 1.33(3) . ?
C114 H11B 0.9300 . ?
C115 C116 1.33(3) . ?
C115 H11C 0.9300 . ?
C116 C117 1.40(2) . ?
C116 H11D 0.9300 . ?
C117 H11E 0.9300 . ?

loop_
_geom_torsion_atom_site_label_1
_geom_torsion_atom_site_label_2
_geom_torsion_atom_site_label_3
_geom_torsion_atom_site_label_4
_geom_torsion
_geom_torsion_site_symmetry_1
_geom_torsion_site_symmetry_2
_geom_torsion_site_symmetry_3
_geom_torsion_site_symmetry_4
_geom_torsion_publ_flag
O6 Fe2 Fe3 O4 156.5(6) . . . . ?
O3 Fe2 Fe3 O4 78.7(5) 2_665 . . . ?
O91 Fe2 Fe3 O4 -100.8(5) . . . . ?
O51 Fe2 Fe3 O4 -174.4(6) 2_665 . . . ?
O31 Fe2 Fe3 O4 -28.3(5) 2_665 . . . ?
Gd1 Fe2 Fe3 O4 129.0(4) 2_665 . . . ?
Gd2 Fe2 Fe3 O4 28.8(4) 2_665 . . . ?
O4 Fe2 Fe3 O6 -156.5(6) . . . . ?
O3 Fe2 Fe3 O6 -77.7(5) 2_665 . . . ?
O91 Fe2 Fe3 O6 102.7(5) . . . . ?
O51 Fe2 Fe3 O6 29.1(5) 2_665 . . . ?
O31 Fe2 Fe3 O6 175.2(5) 2_665 . . . ?
Gd1 Fe2 Fe3 O6 -27.5(4) 2_665 . . . ?
Gd2 Fe2 Fe3 O6 -127.7(4) 2_665 . . . ?
O4 Fe2 Fe3 O3 -78.2(5) . . . . ?
O6 Fe2 Fe3 O3 78.3(5) . . . . ?
O3 Fe2 Fe3 O3 0.5(6) 2_665 . . . ?
O91 Fe2 Fe3 O3 -179.1(4) . . . . ?
O51 Fe2 Fe3 O3 107.4(5) 2_665 . . . ?
O31 Fe2 Fe3 O3 -106.5(5) 2_665 . . . ?
Gd1 Fe2 Fe3 O3 50.7(4) 2_665 . . . ?
Gd2 Fe2 Fe3 O3 -49.4(4) 2_665 . . . ?
O4 Fe2 Fe3 O92 101.1(5) . . . . ?
O6 Fe2 Fe3 O92 -102.4(5) . . . . ?
O3 Fe2 Fe3 O92 179.8(4) 2_665 . . . ?
O91 Fe2 Fe3 O92 0.2(4) . . . . ?
O51 Fe2 Fe3 O92 -73.3(5) 2_665 . . . ?
O31 Fe2 Fe3 O92 72.8(4) 2_665 . . . ?
Gd1 Fe2 Fe3 O92 -130.0(3) 2_665 . . . ?
Gd2 Fe2 Fe3 O92 129.9(3) 2_665 . . . ?
O4 Fe2 Fe3 O82 28.5(5) . . . . ?
O6 Fe2 Fe3 O82 -175.0(5) . . . . ?
O3 Fe2 Fe3 O82 107.2(5) 2_665 . . . ?
O91 Fe2 Fe3 O82 -72.3(5) . . . . ?
O51 Fe2 Fe3 O82 -145.9(5) 2_665 . . . ?
O31 Fe2 Fe3 O82 0.2(5) 2_665 . . . ?
Gd1 Fe2 Fe3 O82 157.5(3) 2_665 . . . ?
Gd2 Fe2 Fe3 O82 57.3(4) 2_665 . . . ?
O4 Fe2 Fe3 O101 173.8(6) . . . . ?
O6 Fe2 Fe3 O101 -29.7(5) . . . . ?
O3 Fe2 Fe3 O101 -107.5(5) 2_665 . . . ?
O91 Fe2 Fe3 O101 72.9(5) . . . . ?
O51 Fe2 Fe3 O101 -0.6(5) 2_665 . . . ?
O31 Fe2 Fe3 O101 145.5(5) 2_665 . . . ?
Gd1 Fe2 Fe3 O101 -57.3(4) 2_665 . . . ?
Gd2 Fe2 Fe3 O101 -157.4(4) 2_665 . . . ?
O4 Fe2 Fe3 Gd2 -128.7(4) . . . . ?
O6 Fe2 Fe3 Gd2 27.8(4) . . . . ?
O3 Fe2 Fe3 Gd2 -50.0(3) 2_665 . . . ?
O91 Fe2 Fe3 Gd2 130.5(3) . . . . ?
O51 Fe2 Fe3 Gd2 56.9(4) 2_665 . . . ?
O31 Fe2 Fe3 Gd2 -157.0(3) 2_665 . . . ?
Gd1 Fe2 Fe3 Gd2 0.27(17) 2_665 . . . ?
Gd2 Fe2 Fe3 Gd2 -99.90(13) 2_665 . . . ?
O4 Fe2 Fe3 Gd1 -28.2(4) . . . . ?
O6 Fe2 Fe3 Gd1 128.3(4) . . . . ?
O3 Fe2 Fe3 Gd1 50.5(4) 2_665 . . . ?
O91 Fe2 Fe3 Gd1 -129.0(3) . . . . ?
O51 Fe2 Fe3 Gd1 157.4(3) 2_665 . . . ?
O31 Fe2 Fe3 Gd1 -56.5(3) 2_665 . . . ?
Gd1 Fe2 Fe3 Gd1 100.75(13) 2_665 . . . ?
Gd2 Fe2 Fe3 Gd1 0.58(18) 2_665 . . . ?
O42 Gd2 Fe3 O4 69.1(6) . . . . ?
O21 Gd2 Fe3 O4 -61.5(8) . . . . ?
O9 Gd2 Fe3 O4 131.0(6) . . . . ?
O111 Gd2 Fe3 O4 -149.9(5) . . . . ?
O3 Gd2 Fe3 O4 32.3(6) . . . . ?
O101 Gd2 Fe3 O4 -165.6(6) . . . . ?
O31 Gd2 Fe3 O4 -4.0(5) . . . . ?
O2 Gd2 Fe3 O4 -78.4(5) . . . . ?
Fe2 Gd2 Fe3 O4 3.0(5) 2_665 . . . ?
O42 Gd2 Fe3 O6 146.6(5) . . . . ?
O21 Gd2 Fe3 O6 16.1(8) . . . . ?
O9 Gd2 Fe3 O6 -151.5(4) . . . . ?
O111 Gd2 Fe3 O6 -72.3(4) . . . . ?
O3 Gd2 Fe3 O6 109.8(5) . . . . ?
O101 Gd2 Fe3 O6 -88.0(5) . . . . ?
O31 Gd2 Fe3 O6 73.5(4) . . . . ?
O2 Gd2 Fe3 O6 -0.8(3) . . . . ?
Fe2 Gd2 Fe3 O6 80.6(3) 2_665 . . . ?
O42 Gd2 Fe3 O3 36.8(6) . . . . ?
O21 Gd2 Fe3 O3 -93.8(8) . . . . ?
O9 Gd2 Fe3 O3 98.7(5) . . . . ?
O111 Gd2 Fe3 O3 177.8(5) . . . . ?
O101 Gd2 Fe3 O3 162.2(6) . . . . ?
O31 Gd2 Fe3 O3 -36.3(5) . . . . ?
O2 Gd2 Fe3 O3 -110.6(5) . . . . ?
Fe2 Gd2 Fe3 O3 -29.2(4) 2_665 . . . ?
O42 Gd2 Fe3 O92 -120.9(5) . . . . ?
O21 Gd2 Fe3 O92 108.5(8) . . . . ?
O9 Gd2 Fe3 O92 -59.0(5) . . . . ?
O111 Gd2 Fe3 O92 20.1(5) . . . . ?
O3 Gd2 Fe3 O92 -157.7(6) . . . . ?
O101 Gd2 Fe3 O92 4.4(5) . . . . ?
O31 Gd2 Fe3 O92 166.0(4) . . . . ?
O2 Gd2 Fe3 O92 91.6(4) . . . . ?
Fe2 Gd2 Fe3 O92 173.0(4) 2_665 . . . ?
O42 Gd2 Fe3 O82 -33.3(5) . . . . ?
O21 Gd2 Fe3 O82 -163.9(7) . . . . ?
O9 Gd2 Fe3 O82 28.6(4) . . . . ?
O111 Gd2 Fe3 O82 107.7(4) . . . . ?
O3 Gd2 Fe3 O82 -70.1(5) . . . . ?
O101 Gd2 Fe3 O82 92.1(5) . . . . ?
O31 Gd2 Fe3 O82 -106.4(3) . . . . ?
O2 Gd2 Fe3 O82 179.2(3) . . . . ?
Fe2 Gd2 Fe3 O82 -99.4(3) 2_665 . . . ?
O42 Gd2 Fe3 O101 -125.4(5) . . . . ?
O21 Gd2 Fe3 O101 104.1(8) . . . . ?
O9 Gd2 Fe3 O101 -63.5(5) . . . . ?
O111 Gd2 Fe3 O101 15.7(5) . . . . ?
O3 Gd2 Fe3 O101 -162.2(6) . . . . ?
O31 Gd2 Fe3 O101 161.5(5) . . . . ?
O2 Gd2 Fe3 O101 87.2(4) . . . . ?
Fe2 Gd2 Fe3 O101 168.6(4) 2_665 . . . ?
O42 Gd2 Fe3 Fe2 128.2(4) . . . . ?
O21 Gd2 Fe3 Fe2 -2.3(7) . . . . ?
O9 Gd2 Fe3 Fe2 -169.9(3) . . . . ?
O111 Gd2 Fe3 Fe2 -90.7(3) . . . . ?
O3 Gd2 Fe3 Fe2 91.4(4) . . . . ?
O101 Gd2 Fe3 Fe2 -106.4(4) . . . . ?
O31 Gd2 Fe3 Fe2 55.1(2) . . . . ?
O2 Gd2 Fe3 Fe2 -19.2(2) . . . . ?
Fe2 Gd2 Fe3 Fe2 62.21(12) 2_665 . . . ?
O42 Gd2 Fe3 Gd1 1.5(4) . . . . ?
O21 Gd2 Fe3 Gd1 -129.0(7) . . . . ?
O9 Gd2 Fe3 Gd1 63.4(3) . . . . ?
O111 Gd2 Fe3 Gd1 142.6(3) . . . . ?
O3 Gd2 Fe3 Gd1 -35.3(4) . . . . ?
O101 Gd2 Fe3 Gd1 126.9(4) . . . . ?
O31 Gd2 Fe3 Gd1 -71.6(2) . . . . ?
O2 Gd2 Fe3 Gd1 -145.9(2) . . . . ?
Fe2 Gd2 Fe3 Gd1 -64.50(6) 2_665 . . . ?
O8 Gd1 Fe3 O4 151.9(5) . . . . ?
O62 Gd1 Fe3 O4 -13.9(7) . . . . ?
O71 Gd1 Fe3 O4 76.0(4) . . . . ?
O3 Gd1 Fe3 O4 -110.3(5) . . . . ?
O41 Gd1 Fe3 O4 -144.5(5) . . . . ?
O51 Gd1 Fe3 O4 -74.8(4) . . . . ?
O82 Gd1 Fe3 O4 87.8(5) . . . . ?
O1 Gd1 Fe3 O4 1.8(4) . . . . ?
Fe2 Gd1 Fe3 O4 -81.0(3) 2_665 . . . ?
O8 Gd1 Fe3 O6 -130.2(7) . . . . ?
O62 Gd1 Fe3 O6 64.0(9) . . . . ?
O71 Gd1 Fe3 O6 153.9(6) . . . . ?
O3 Gd1 Fe3 O6 -32.4(7) . . . . ?
O41 Gd1 Fe3 O6 -66.6(7) . . . . ?
O51 Gd1 Fe3 O6 3.1(6) . . . . ?
O82 Gd1 Fe3 O6 165.6(7) . . . . ?
O1 Gd1 Fe3 O6 79.7(6) . . . . ?
Fe2 Gd1 Fe3 O6 -3.1(5) 2_665 . . . ?
O8 Gd1 Fe3 O3 -97.8(5) . . . . ?
O62 Gd1 Fe3 O3 96.4(8) . . . . ?
O71 Gd1 Fe3 O3 -173.7(5) . . . . ?
O41 Gd1 Fe3 O3 -34.2(5) . . . . ?
O51 Gd1 Fe3 O3 35.5(5) . . . . ?
O82 Gd1 Fe3 O3 -162.0(6) . . . . ?
O1 Gd1 Fe3 O3 112.1(4) . . . . ?
Fe2 Gd1 Fe3 O3 29.3(4) 2_665 . . . ?
O8 Gd1 Fe3 O92 60.8(5) . . . . ?
O62 Gd1 Fe3 O92 -105.1(8) . . . . ?
O71 Gd1 Fe3 O92 -15.2(5) . . . . ?
O3 Gd1 Fe3 O92 158.5(5) . . . . ?
O41 Gd1 Fe3 O92 124.3(5) . . . . ?
O51 Gd1 Fe3 O92 -166.0(4) . . . . ?
O82 Gd1 Fe3 O92 -3.4(5) . . . . ?
O1 Gd1 Fe3 O92 -89.4(4) . . . . ?
Fe2 Gd1 Fe3 O92 -172.2(4) 2_665 . . . ?
O8 Gd1 Fe3 O82 64.2(6) . . . . ?
O62 Gd1 Fe3 O82 -101.7(8) . . . . ?
O71 Gd1 Fe3 O82 -11.8(5) . . . . ?
O3 Gd1 Fe3 O82 162.0(6) . . . . ?
O41 Gd1 Fe3 O82 127.7(6) . . . . ?
O51 Gd1 Fe3 O82 -162.5(5) . . . . ?
O1 Gd1 Fe3 O82 -86.0(5) . . . . ?
Fe2 Gd1 Fe3 O82 -168.8(4) 2_665 . . . ?
O8 Gd1 Fe3 O101 -27.3(5) . . . . ?
O62 Gd1 Fe3 O101 166.8(7) . . . . ?
O71 Gd1 Fe3 O101 -103.3(4) . . . . ?
O3 Gd1 Fe3 O101 70.4(5) . . . . ?
O41 Gd1 Fe3 O101 36.2(5) . . . . ?
O51 Gd1 Fe3 O101 106.0(4) . . . . ?
O82 Gd1 Fe3 O101 -91.5(5) . . . . ?
O1 Gd1 Fe3 O101 -177.5(4) . . . . ?
Fe2 Gd1 Fe3 O101 99.7(3) 2_665 . . . ?
O8 Gd1 Fe3 Fe2 170.4(4) . . . . ?
O62 Gd1 Fe3 Fe2 4.5(7) . . . . ?
O71 Gd1 Fe3 Fe2 94.4(3) . . . . ?
O3 Gd1 Fe3 Fe2 -91.8(4) . . . . ?
O41 Gd1 Fe3 Fe2 -126.1(4) . . . . ?
O51 Gd1 Fe3 Fe2 -56.3(3) . . . . ?
O82 Gd1 Fe3 Fe2 106.2(4) . . . . ?
O1 Gd1 Fe3 Fe2 20.2(2) . . . . ?
Fe2 Gd1 Fe3 Fe2 -62.58(13) 2_665 . . . ?
O8 Gd1 Fe3 Gd2 -62.2(4) . . . . ?
O62 Gd1 Fe3 Gd2 131.9(7) . . . . ?
O71 Gd1 Fe3 Gd2 -138.2(3) . . . . ?
O3 Gd1 Fe3 Gd2 35.5(4) . . . . ?
O41 Gd1 Fe3 Gd2 1.3(4) . . . . ?
O51 Gd1 Fe3 Gd2 71.0(2) . . . . ?
O82 Gd1 Fe3 Gd2 -126.4(4) . . . . ?
O1 Gd1 Fe3 Gd2 147.6(2) . . . . ?
Fe2 Gd1 Fe3 Gd2 64.79(6) 2_665 . . . ?
O61 Fe5 O1 Fe1 179.9(4) . . . . ?
O72 Fe5 O1 Fe1 83.8(5) . . . . ?
O7 Fe5 O1 Fe1 -88.2(4) 2_665 . . . ?
O12 Fe5 O1 Fe1 -38.3(15) 2_665 . . . ?
O5 Fe5 O1 Fe1 -6.3(4) . . . . ?
O61 Fe5 O1 Fe4 -86.5(5) . . . 2_665 ?
O72 Fe5 O1 Fe4 177.4(4) . . . 2_665 ?
O7 Fe5 O1 Fe4 5.4(4) 2_665 . . 2_665 ?
O12 Fe5 O1 Fe4 55.4(15) 2_665 . . 2_665 ?
O5 Fe5 O1 Fe4 87.3(4) . . . 2_665 ?
O61 Fe5 O1 Gd1 45.6(5) . . . . ?
O72 Fe5 O1 Gd1 -50.5(5) . . . . ?
O7 Fe5 O1 Gd1 137.5(4) 2_665 . . . ?
O12 Fe5 O1 Gd1 -172.6(12) 2_665 . . . ?
O5 Fe5 O1 Gd1 -140.6(4) . . . . ?
O4 Fe1 O1 Fe5 -176.7(4) . . . . ?
O81 Fe1 O1 Fe5 -82.0(4) . . . . ?
O32 Fe1 O1 Fe5 0(2) 2_665 . . . ?
O2 Fe1 O1 Fe5 85.7(4) 2_665 . . . ?
O5 Fe1 O1 Fe5 6.4(4) . . . . ?
Fe4 Fe1 O1 Fe5 101.6(5) 2_665 . . . ?
O4 Fe1 O1 Fe4 81.8(4) . . . 2_665 ?
O81 Fe1 O1 Fe4 176.5(4) . . . 2_665 ?
O32 Fe1 O1 Fe4 -102.0(18) 2_665 . . 2_665 ?
O2 Fe1 O1 Fe4 -15.9(4) 2_665 . . 2_665 ?
O5 Fe1 O1 Fe4 -95.2(4) . . . 2_665 ?
O4 Fe1 O1 Gd1 -46.9(5) . . . . ?
O81 Fe1 O1 Gd1 47.8(5) . . . . ?
O32 Fe1 O1 Gd1 129.3(16) 2_665 . . . ?
O2 Fe1 O1 Gd1 -144.6(5) 2_665 . . . ?
O5 Fe1 O1 Gd1 136.1(5) . . . . ?
Fe4 Fe1 O1 Gd1 -128.7(6) 2_665 . . . ?
O8 Gd1 O1 Fe5 87.7(10) . . . . ?
O62 Gd1 O1 Fe5 -37.3(4) . . . . ?
O71 Gd1 O1 Fe5 37.4(4) . . . . ?
O3 Gd1 O1 Fe5 179.7(4) . . . . ?
O41 Gd1 O1 Fe5 -89.1(9) . . . . ?
O51 Gd1 O1 Fe5 -111.4(5) . . . . ?
O82 Gd1 O1 Fe5 111.9(5) . . . . ?
Fe2 Gd1 O1 Fe5 -148.8(4) 2_665 . . . ?
Fe3 Gd1 O1 Fe5 149.5(4) . . . . ?
O8 Gd1 O1 Fe1 -35.8(11) . . . . ?
O62 Gd1 O1 Fe1 -160.9(6) . . . . ?
O71 Gd1 O1 Fe1 -86.1(5) . . . . ?
O3 Gd1 O1 Fe1 56.2(5) . . . . ?
O41 Gd1 O1 Fe1 147.4(8) . . . . ?
O51 Gd1 O1 Fe1 125.1(5) . . . . ?
O82 Gd1 O1 Fe1 -11.6(5) . . . . ?
Fe2 Gd1 O1 Fe1 87.6(5) 2_665 . . . ?
Fe3 Gd1 O1 Fe1 25.9(4) . . . . ?
O8 Gd1 O1 Fe4 -150.4(9) . . . 2_665 ?
O62 Gd1 O1 Fe4 84.6(5) . . . 2_665 ?
O71 Gd1 O1 Fe4 159.3(5) . . . 2_665 ?
O3 Gd1 O1 Fe4 -58.4(5) . . . 2_665 ?
O41 Gd1 O1 Fe4 32.9(10) . . . 2_665 ?
O51 Gd1 O1 Fe4 10.5(4) . . . 2_665 ?
O82 Gd1 O1 Fe4 -126.2(5) . . . 2_665 ?
Fe2 Gd1 O1 Fe4 -26.9(4) 2_665 . . 2_665 ?
Fe3 Gd1 O1 Fe4 -88.6(4) . . . 2_665 ?
O22 Fe6 O2 Fe4 -178.9(4) . . . . ?
O112 Fe6 O2 Fe4 -82.0(5) . . . . ?
O11 Fe6 O2 Fe4 58.8(14) . . . . ?
O7 Fe6 O2 Fe4 6.9(4) . . . . ?
O5 Fe6 O2 Fe4 87.8(4) 2_665 . . . ?
O22 Fe6 O2 Fe1 89.3(5) . . . 2_665 ?
O112 Fe6 O2 Fe1 -173.8(4) . . . 2_665 ?
O11 Fe6 O2 Fe1 -33.1(14) . . . 2_665 ?
O7 Fe6 O2 Fe1 -85.0(4) . . . 2_665 ?
O5 Fe6 O2 Fe1 -4.1(4) 2_665 . . 2_665 ?
O22 Fe6 O2 Gd2 -46.3(5) . . . . ?
O112 Fe6 O2 Gd2 50.7(5) . . . . ?
O11 Fe6 O2 Gd2 -168.6(11) . . . . ?
O7 Fe6 O2 Gd2 139.5(4) . . . . ?
O5 Fe6 O2 Gd2 -139.6(4) 2_665 . . . ?
O6 Fe4 O2 Fe6 175.1(4) . . . . ?
O1 Fe4 O2 Fe6 -86.8(4) 2_665 . . . ?
O52 Fe4 O2 Fe6 7.1(19) 2_665 . . . ?
O102 Fe4 O2 Fe6 80.4(4) . . . . ?
O7 Fe4 O2 Fe6 -6.9(4) . . . . ?
Fe1 Fe4 O2 Fe6 -102.4(5) 2_665 . . . ?
O6 Fe4 O2 Fe1 -82.5(4) . . . 2_665 ?
O1 Fe4 O2 Fe1 15.6(4) 2_665 . . 2_665 ?
O52 Fe4 O2 Fe1 109.5(16) 2_665 . . 2_665 ?
O102 Fe4 O2 Fe1 -177.1(4) . . . 2_665 ?
O7 Fe4 O2 Fe1 95.5(4) . . . 2_665 ?
O6 Fe4 O2 Gd2 44.8(5) . . . . ?
O1 Fe4 O2 Gd2 142.9(5) 2_665 . . . ?
O52 Fe4 O2 Gd2 -123.2(16) 2_665 . . . ?
O102 Fe4 O2 Gd2 -49.8(5) . . . . ?
O7 Fe4 O2 Gd2 -137.2(5) . . . . ?
Fe1 Fe4 O2 Gd2 127.3(6) 2_665 . . . ?
O42 Gd2 O2 Fe6 89.2(9) . . . . ?
O21 Gd2 O2 Fe6 38.7(4) . . . . ?
O9 Gd2 O2 Fe6 -89.2(8) . . . . ?
O111 Gd2 O2 Fe6 -34.9(4) . . . . ?
O3 Gd2 O2 Fe6 -178.8(4) . . . . ?
O101 Gd2 O2 Fe6 -110.0(5) . . . . ?
O31 Gd2 O2 Fe6 112.5(5) . . . . ?
Fe3 Gd2 O2 Fe6 -148.0(4) . . . . ?
Fe2 Gd2 O2 Fe6 150.4(4) 2_665 . . . ?
O42 Gd2 O2 Fe4 -147.8(8) . . . . ?
O21 Gd2 O2 Fe4 161.7(5) . . . . ?
O9 Gd2 O2 Fe4 33.8(10) . . . . ?
O111 Gd2 O2 Fe4 88.1(5) . . . . ?
O3 Gd2 O2 Fe4 -55.8(5) . . . . ?
O101 Gd2 O2 Fe4 13.0(4) . . . . ?
O31 Gd2 O2 Fe4 -124.5(5) . . . . ?
Fe3 Gd2 O2 Fe4 -24.9(4) . . . . ?
Fe2 Gd2 O2 Fe4 -86.6(4) 2_665 . . . ?
O42 Gd2 O2 Fe1 -37.2(10) . . . 2_665 ?
O21 Gd2 O2 Fe1 -87.7(5) . . . 2_665 ?
O9 Gd2 O2 Fe1 144.4(7) . . . 2_665 ?
O111 Gd2 O2 Fe1 -161.3(5) . . . 2_665 ?
O3 Gd2 O2 Fe1 54.8(5) . . . 2_665 ?
O101 Gd2 O2 Fe1 123.6(5) . . . 2_665 ?
O31 Gd2 O2 Fe1 -13.9(4) . . . 2_665 ?
Fe3 Gd2 O2 Fe1 85.7(4) . . . 2_665 ?
Fe2 Gd2 O2 Fe1 24.0(4) 2_665 . . 2_665 ?
O4 Fe3 O3 Fe2 -42.9(6) . . . 2_665 ?
O6 Fe3 O3 Fe2 42.4(6) . . . 2_665 ?
O92 Fe3 O3 Fe2 -178.5(9) . . . 2_665 ?
O82 Fe3 O3 Fe2 -130.2(6) . . . 2_665 ?
O101 Fe3 O3 Fe2 130.0(6) . . . 2_665 ?
Fe2 Fe3 O3 Fe2 -0.5(7) . . . 2_665 ?
Gd2 Fe3 O3 Fe2 117.6(7) . . . 2_665 ?
Gd1 Fe3 O3 Fe2 -117.7(7) . . . 2_665 ?
O4 Fe3 O3 Gd2 -160.5(4) . . . . ?
O6 Fe3 O3 Gd2 -75.2(5) . . . . ?
O92 Fe3 O3 Gd2 63.9(13) . . . . ?
O82 Fe3 O3 Gd2 112.2(4) . . . . ?
O101 Fe3 O3 Gd2 12.4(4) . . . . ?
Fe2 Fe3 O3 Gd2 -118.1(3) . . . . ?
Gd1 Fe3 O3 Gd2 124.7(5) . . . . ?
O4 Fe3 O3 Gd1 74.8(4) . . . . ?
O6 Fe3 O3 Gd1 160.1(4) . . . . ?
O92 Fe3 O3 Gd1 -60.8(13) . . . . ?
O82 Fe3 O3 Gd1 -12.5(4) . . . . ?
O101 Fe3 O3 Gd1 -112.3(4) . . . . ?
Fe2 Fe3 O3 Gd1 117.2(3) . . . . ?
Gd2 Fe3 O3 Gd1 -124.7(5) . . . . ?
O42 Gd2 O3 Fe3 -148.2(5) . . . . ?
O21 Gd2 O3 Fe3 141.0(5) . . . . ?
O9 Gd2 O3 Fe3 -79.3(5) . . . . ?
O111 Gd2 O3 Fe3 -3.3(8) . . . . ?
O101 Gd2 O3 Fe3 -11.4(4) . . . . ?
O31 Gd2 O3 Fe3 141.0(5) . . . . ?
O2 Gd2 O3 Fe3 66.0(4) . . . . ?
Fe2 Gd2 O3 Fe3 130.2(6) 2_665 . . . ?
O42 Gd2 O3 Fe2 81.6(5) . . . 2_665 ?
O21 Gd2 O3 Fe2 10.8(8) . . . 2_665 ?
O9 Gd2 O3 Fe2 150.5(5) . . . 2_665 ?
O111 Gd2 O3 Fe2 -133.5(5) . . . 2_665 ?
O101 Gd2 O3 Fe2 -141.6(5) . . . 2_665 ?
O31 Gd2 O3 Fe2 10.9(4) . . . 2_665 ?
O2 Gd2 O3 Fe2 -64.2(4) . . . 2_665 ?
Fe3 Gd2 O3 Fe2 -130.2(6) . . . 2_665 ?
O42 Gd2 O3 Gd1 -32.6(5) . . . . ?
O21 Gd2 O3 Gd1 -103.4(6) . . . . ?
O9 Gd2 O3 Gd1 36.3(5) . . . . ?
O111 Gd2 O3 Gd1 112.3(6) . . . . ?
O101 Gd2 O3 Gd1 104.3(5) . . . . ?
O31 Gd2 O3 Gd1 -103.3(5) . . . . ?
O2 Gd2 O3 Gd1 -178.4(4) . . . . ?
Fe3 Gd2 O3 Gd1 115.6(6) . . . . ?
Fe2 Gd2 O3 Gd1 -114.2(6) 2_665 . . . ?
O8 Gd1 O3 Fe3 81.8(5) . . . . ?
O62 Gd1 O3 Fe3 -136.6(5) . . . . ?
O71 Gd1 O3 Fe3 9.5(7) . . . . ?
O41 Gd1 O3 Fe3 150.6(4) . . . . ?
O51 Gd1 O3 Fe3 -141.8(5) . . . . ?
O82 Gd1 O3 Fe3 11.4(4) . . . . ?
O1 Gd1 O3 Fe3 -63.9(4) . . . . ?
Fe2 Gd1 O3 Fe3 -130.4(6) 2_665 . . . ?
O8 Gd1 O3 Fe2 -147.8(5) . . . 2_665 ?
O62 Gd1 O3 Fe2 -6.2(8) . . . 2_665 ?
O71 Gd1 O3 Fe2 139.9(5) . . . 2_665 ?
O41 Gd1 O3 Fe2 -79.0(5) . . . 2_665 ?
O51 Gd1 O3 Fe2 -11.5(4) . . . 2_665 ?
O82 Gd1 O3 Fe2 141.8(5) . . . 2_665 ?
O1 Gd1 O3 Fe2 66.5(4) . . . 2_665 ?
Fe3 Gd1 O3 Fe2 130.4(6) . . . 2_665 ?
O8 Gd1 O3 Gd2 -33.5(5) . . . . ?
O62 Gd1 O3 Gd2 108.2(6) . . . . ?
O71 Gd1 O3 Gd2 -105.8(6) . . . . ?
O41 Gd1 O3 Gd2 35.4(5) . . . . ?
O51 Gd1 O3 Gd2 102.9(5) . . . . ?
O82 Gd1 O3 Gd2 -103.9(5) . . . . ?
O1 Gd1 O3 Gd2 -179.1(4) . . . . ?
Fe2 Gd1 O3 Gd2 114.4(6) 2_665 . . . ?
Fe3 Gd1 O3 Gd2 -115.3(6) . . . . ?
O1 Fe1 O4 Fe2 -144.7(7) . . . . ?
O81 Fe1 O4 Fe2 120.1(7) . . . . ?
O32 Fe1 O4 Fe2 36.2(7) 2_665 . . . ?
O2 Fe1 O4 Fe2 -56.4(7) 2_665 . . . ?
O5 Fe1 O4 Fe2 -82(7) . . . . ?
Fe4 Fe1 O4 Fe2 -100.8(7) 2_665 . . . ?
O1 Fe1 O4 Fe3 57.0(7) . . . . ?
O81 Fe1 O4 Fe3 -38.2(7) . . . . ?
O32 Fe1 O4 Fe3 -122.2(7) 2_665 . . . ?
O2 Fe1 O4 Fe3 145.3(6) 2_665 . . . ?
O5 Fe1 O4 Fe3 120(6) . . . . ?
Fe4 Fe1 O4 Fe3 100.8(6) 2_665 . . . ?
O6 Fe2 O4 Fe1 -179.5(7) . . . . ?
O3 Fe2 O4 Fe1 79.0(7) 2_665 . . . ?
O91 Fe2 O4 Fe1 -87.4(7) . . . . ?
O51 Fe2 O4 Fe1 -140.2(18) 2_665 . . . ?
O31 Fe2 O4 Fe1 -5.9(7) 2_665 . . . ?
Fe3 Fe2 O4 Fe1 -163.7(10) . . . . ?
Gd1 Fe2 O4 Fe1 101.0(7) 2_665 . . . ?
Gd2 Fe2 O4 Fe1 38.3(7) 2_665 . . . ?
O6 Fe2 O4 Fe3 -15.7(4) . . . . ?
O3 Fe2 O4 Fe3 -117.2(4) 2_665 . . . ?
O91 Fe2 O4 Fe3 76.3(4) . . . . ?
O51 Fe2 O4 Fe3 24(2) 2_665 . . . ?
O31 Fe2 O4 Fe3 157.8(4) 2_665 . . . ?
Gd1 Fe2 O4 Fe3 -95.3(5) 2_665 . . . ?
Gd2 Fe2 O4 Fe3 -158.0(3) 2_665 . . . ?
O6 Fe3 O4 Fe1 179.6(7) . . . . ?
O3 Fe3 O4 Fe1 -78.4(7) . . . . ?
O92 Fe3 O4 Fe1 87.8(7) . . . . ?
O82 Fe3 O4 Fe1 6.2(7) . . . . ?
O101 Fe3 O4 Fe1 138.7(18) . . . . ?
Fe2 Fe3 O4 Fe1 163.8(9) . . . . ?
Gd2 Fe3 O4 Fe1 -100.3(7) . . . . ?
Gd1 Fe3 O4 Fe1 -37.9(6) . . . . ?
O6 Fe3 O4 Fe2 15.8(4) . . . . ?
O3 Fe3 O4 Fe2 117.8(4) . . . . ?
O92 Fe3 O4 Fe2 -76.0(4) . . . . ?
O82 Fe3 O4 Fe2 -157.5(4) . . . . ?
O101 Fe3 O4 Fe2 -25(2) . . . . ?
Gd2 Fe3 O4 Fe2 95.9(5) . . . . ?
Gd1 Fe3 O4 Fe2 158.3(3) . . . . ?
O4 Fe1 O5 Fe6 30(7) . . . 2_665 ?
O1 Fe1 O5 Fe6 92.8(4) . . . 2_665 ?
O81 Fe1 O5 Fe6 -172.4(4) . . . 2_665 ?
O32 Fe1 O5 Fe6 -88.8(4) 2_665 . . 2_665 ?
O2 Fe1 O5 Fe6 3.8(3) 2_665 . . 2_665 ?
Fe4 Fe1 O5 Fe6 48.5(3) 2_665 . . 2_665 ?
O4 Fe1 O5 Fe5 -69(7) . . . . ?
O1 Fe1 O5 Fe5 -6.0(4) . . . . ?
O81 Fe1 O5 Fe5 88.8(4) . . . . ?
O32 Fe1 O5 Fe5 172.5(4) 2_665 . . . ?
O2 Fe1 O5 Fe5 -95.0(4) 2_665 . . . ?
Fe4 Fe1 O5 Fe5 -50.2(3) 2_665 . . . ?
O61 Fe5 O5 Fe1 145(3) . . . . ?
O72 Fe5 O5 Fe1 -96.8(5) . . . . ?
O1 Fe5 O5 Fe1 6.1(4) . . . . ?
O7 Fe5 O5 Fe1 88.7(4) 2_665 . . . ?
O12 Fe5 O5 Fe1 176.6(5) 2_665 . . . ?
O61 Fe5 O5 Fe6 47(3) . . . 2_665 ?
O72 Fe5 O5 Fe6 165.0(5) . . . 2_665 ?
O1 Fe5 O5 Fe6 -92.1(4) . . . 2_665 ?
O7 Fe5 O5 Fe6 -9.5(4) 2_665 . . 2_665 ?
O12 Fe5 O5 Fe6 78.3(5) 2_665 . . 2_665 ?
O1 Fe4 O6 Fe3 -143.6(7) 2_665 . . . ?
O52 Fe4 O6 Fe3 122.4(7) 2_665 . . . ?
O102 Fe4 O6 Fe3 38.6(7) . . . . ?
O2 Fe4 O6 Fe3 -54.8(7) . . . . ?
O7 Fe4 O6 Fe3 -116(9) . . . . ?
Fe1 Fe4 O6 Fe3 -99.8(6) 2_665 . . . ?
O1 Fe4 O6 Fe2 55.8(7) 2_665 . . . ?
O52 Fe4 O6 Fe2 -38.2(7) 2_665 . . . ?
O102 Fe4 O6 Fe2 -122.1(7) . . . . ?
O2 Fe4 O6 Fe2 144.6(6) . . . . ?
O7 Fe4 O6 Fe2 84(10) . . . . ?
Fe1 Fe4 O6 Fe2 99.6(6) 2_665 . . . ?
O4 Fe3 O6 Fe4 178.8(7) . . . . ?
O3 Fe3 O6 Fe4 76.6(7) . . . . ?
O92 Fe3 O6 Fe4 -90.5(7) . . . . ?
O82 Fe3 O6 Fe4 -144.5(18) . . . . ?
O101 Fe3 O6 Fe4 -8.8(7) . . . . ?
Fe2 Fe3 O6 Fe4 -165.5(9) . . . . ?
Gd2 Fe3 O6 Fe4 35.6(6) . . . . ?
Gd1 Fe3 O6 Fe4 98.3(7) . . . . ?
O4 Fe3 O6 Fe2 -15.6(4) . . . . ?
O3 Fe3 O6 Fe2 -117.9(4) . . . . ?
O92 Fe3 O6 Fe2 75.0(4) . . . . ?
O82 Fe3 O6 Fe2 21(2) . . . . ?
O101 Fe3 O6 Fe2 156.7(4) . . . . ?
Gd2 Fe3 O6 Fe2 -158.8(3) . . . . ?
Gd1 Fe3 O6 Fe2 -96.1(5) . . . . ?
O4 Fe2 O6 Fe4 -178.7(7) . . . . ?
O3 Fe2 O6 Fe4 -76.5(7) 2_665 . . . ?
O91 Fe2 O6 Fe4 90.6(7) . . . . ?
O51 Fe2 O6 Fe4 8.4(7) 2_665 . . . ?
O31 Fe2 O6 Fe4 145.5(16) 2_665 . . . ?
Fe3 Fe2 O6 Fe4 165.6(9) . . . . ?
Gd1 Fe2 O6 Fe4 -35.5(6) 2_665 . . . ?
Gd2 Fe2 O6 Fe4 -97.6(7) 2_665 . . . ?
O4 Fe2 O6 Fe3 15.7(4) . . . . ?
O3 Fe2 O6 Fe3 117.9(4) 2_665 . . . ?
O91 Fe2 O6 Fe3 -75.0(4) . . . . ?
O51 Fe2 O6 Fe3 -157.2(4) 2_665 . . . ?
O31 Fe2 O6 Fe3 -20(2) 2_665 . . . ?
Gd1 Fe2 O6 Fe3 158.9(3) 2_665 . . . ?
Gd2 Fe2 O6 Fe3 96.8(5) 2_665 . . . ?
O6 Fe4 O7 Fe5 -33(10) . . . 2_665 ?
O1 Fe4 O7 Fe5 -5.2(4) 2_665 . . 2_665 ?
O52 Fe4 O7 Fe5 88.8(4) 2_665 . . 2_665 ?
O102 Fe4 O7 Fe5 172.5(4) . . . 2_665 ?
O2 Fe4 O7 Fe5 -94.4(4) . . . 2_665 ?
Fe1 Fe4 O7 Fe5 -49.2(3) 2_665 . . 2_665 ?
O6 Fe4 O7 Fe6 67(10) . . . . ?
O1 Fe4 O7 Fe6 95.7(4) 2_665 . . . ?
O52 Fe4 O7 Fe6 -170.3(4) 2_665 . . . ?
O102 Fe4 O7 Fe6 -86.7(4) . . . . ?
O2 Fe4 O7 Fe6 6.4(4) . . . . ?
Fe1 Fe4 O7 Fe6 51.7(3) 2_665 . . . ?
O22 Fe6 O7 Fe5 -35(4) . . . 2_665 ?
O112 Fe6 O7 Fe5 -163.4(5) . . . 2_665 ?
O2 Fe6 O7 Fe5 92.0(4) . . . 2_665 ?
O11 Fe6 O7 Fe5 -73.6(4) . . . 2_665 ?
O5 Fe6 O7 Fe5 9.7(4) 2_665 . . 2_665 ?
O22 Fe6 O7 Fe4 -134(4) . . . . ?
O112 Fe6 O7 Fe4 97.9(4) . . . . ?
O2 Fe6 O7 Fe4 -6.7(4) . . . . ?
O11 Fe6 O7 Fe4 -172.3(4) . . . . ?
O5 Fe6 O7 Fe4 -89.0(4) 2_665 . . . ?
O62 Gd1 O8 C1 -136(2) . . . . ?
O71 Gd1 O8 C1 160(3) . . . . ?
O3 Gd1 O8 C1 18(3) . . . . ?
O41 Gd1 O8 C1 -73(2) . . . . ?
O51 Gd1 O8 C1 -45(3) . . . . ?
O82 Gd1 O8 C1 85(3) . . . . ?
O1 Gd1 O8 C1 109(2) . . . . ?
Fe2 Gd1 O8 C1 -2(3) 2_665 . . . ?
Fe3 Gd1 O8 C1 51(3) . . . . ?
O42 Gd2 O9 C1 60(2) . . . . ?
O21 Gd2 O9 C1 121(2) . . . . ?
O111 Gd2 O9 C1 -174(2) . . . . ?
O3 Gd2 O9 C1 -31(2) . . . . ?
O101 Gd2 O9 C1 -99(2) . . . . ?
O31 Gd2 O9 C1 28(2) . . . . ?
O2 Gd2 O9 C1 -121.4(19) . . . . ?
Fe3 Gd2 O9 C1 -64(2) . . . . ?
Fe2 Gd2 O9 C1 -13(2) 2_665 . . . ?
O22 Fe6 O11 C11 -131.5(16) . . . . ?
O112 Fe6 O11 C11 134.9(15) . . . . ?
O2 Fe6 O11 C11 -7(2) . . . . ?
O7 Fe6 O11 C11 44.1(15) . . . . ?
O5 Fe6 O11 C11 -36.2(15) 2_665 . . . ?
O42 Gd2 O21 C21 175(2) . . . . ?
O9 Gd2 O21 C21 118(2) . . . . ?
O111 Gd2 O21 C21 48(2) . . . . ?
O3 Gd2 O21 C21 -110(2) . . . . ?
O101 Gd2 O21 C21 25(2) . . . . ?
O31 Gd2 O21 C21 -110(2) . . . . ?
O2 Gd2 O21 C21 -32(2) . . . . ?
Fe3 Gd2 O21 C21 -48(2) . . . . ?
Fe2 Gd2 O21 C21 -104(2) 2_665 . . . ?
O112 Fe6 O22 C21 -67.2(16) . . . . ?
O2 Fe6 O22 C21 38.6(16) . . . . ?
O11 Fe6 O22 C21 -156.9(16) . . . . ?
O7 Fe6 O22 C21 165(3) . . . . ?
O5 Fe6 O22 C21 120.6(16) 2_665 . . . ?
O42 Gd2 O31 C31 110.9(12) . . . . ?
O21 Gd2 O31 C31 28.6(11) . . . . ?
O9 Gd2 O31 C31 141.8(11) . . . . ?
O111 Gd2 O31 C31 -3.7(13) . . . . ?
O3 Gd2 O31 C31 -151.3(12) . . . . ?
O101 Gd2 O31 C31 -116.5(11) . . . . ?
O2 Gd2 O31 C31 -55.6(11) . . . . ?
Fe3 Gd2 O31 C31 -131.1(11) . . . . ?
Fe2 Gd2 O31 C31 -141.3(13) 2_665 . . . ?
O42 Gd2 O31 Fe2 -107.8(5) . . . 2_665 ?
O21 Gd2 O31 Fe2 169.9(5) . . . 2_665 ?
O9 Gd2 O31 Fe2 -76.9(6) . . . 2_665 ?
O111 Gd2 O31 Fe2 137.6(4) . . . 2_665 ?
O3 Gd2 O31 Fe2 -10.0(3) . . . 2_665 ?
O101 Gd2 O31 Fe2 24.8(6) . . . 2_665 ?
O2 Gd2 O31 Fe2 85.7(4) . . . 2_665 ?
Fe3 Gd2 O31 Fe2 10.3(3) . . . 2_665 ?
O8 Gd1 O41 C41 62.9(18) . . . . ?
O62 Gd1 O41 C41 -171.1(19) . . . . ?
O71 Gd1 O41 C41 125.0(18) . . . . ?
O3 Gd1 O41 C41 -28.4(18) . . . . ?
O51 Gd1 O41 C41 -95.7(19) . . . . ?
O82 Gd1 O41 C41 31(2) . . . . ?
O1 Gd1 O41 C41 -119.1(17) . . . . ?
Fe2 Gd1 O41 C41 -61.5(18) 2_665 . . . ?
Fe3 Gd1 O41 C41 -10.6(19) . . . . ?
O21 Gd2 O42 C41 162(2) . . . . ?
O9 Gd2 O42 C41 -70(2) . . . . ?
O111 Gd2 O42 C41 -137(2) . . . . ?
O3 Gd2 O42 C41 19(2) . . . . ?
O101 Gd2 O42 C41 -43(3) . . . . ?
O31 Gd2 O42 C41 87(2) . . . . ?
O2 Gd2 O42 C41 111(2) . . . . ?
Fe3 Gd2 O42 C41 0(2) . . . . ?
Fe2 Gd2 O42 C41 52(2) 2_665 . . . ?
O8 Gd1 O51 C51 -139.2(13) . . . . ?
O62 Gd1 O51 C51 -27.3(12) . . . . ?
O71 Gd1 O51 C51 -1.1(15) . . . . ?
O3 Gd1 O51 C51 149.3(13) . . . . ?
O41 Gd1 O51 C51 -111.2(13) . . . . ?
O82 Gd1 O51 C51 116.1(12) . . . . ?
O1 Gd1 O51 C51 55.5(12) . . . . ?
Fe2 Gd1 O51 C51 138.6(14) 2_665 . . . ?
Fe3 Gd1 O51 C51 129.6(12) . . . . ?
O8 Gd1 O51 Fe2 82.2(8) . . . 2_665 ?
O62 Gd1 O51 Fe2 -165.9(5) . . . 2_665 ?
O71 Gd1 O51 Fe2 -139.7(5) . . . 2_665 ?
O3 Gd1 O51 Fe2 10.6(3) . . . 2_665 ?
O41 Gd1 O51 Fe2 110.2(6) . . . 2_665 ?
O82 Gd1 O51 Fe2 -22.6(6) . . . 2_665 ?
O1 Gd1 O51 Fe2 -83.1(4) . . . 2_665 ?
Fe3 Gd1 O51 Fe2 -9.1(4) . . . 2_665 ?
O72 Fe5 O61 C61 77.4(15) . . . . ?
O1 Fe5 O61 C61 -26.8(15) . . . . ?
O7 Fe5 O61 C61 -108.9(15) 2_665 . . . ?
O12 Fe5 O61 C61 164.3(15) 2_665 . . . ?
O5 Fe5 O61 C61 -164(2) . . . . ?
O8 Gd1 O62 C61 -128(2) . . . . ?
O71 Gd1 O62 C61 -62(2) . . . . ?
O3 Gd1 O62 C61 97(2) . . . . ?
O41 Gd1 O62 C61 174(2) . . . . ?
O51 Gd1 O62 C61 102(2) . . . . ?
O82 Gd1 O62 C61 -31(3) . . . . ?
O1 Gd1 O62 C61 21(2) . . . . ?
Fe2 Gd1 O62 C61 93(2) 2_665 . . . ?
Fe3 Gd1 O62 C61 36(3) . . . . ?
O8 Gd1 O71 C71 -177(2) . . . . ?
O62 Gd1 O71 C71 59.0(19) . . . . ?
O3 Gd1 O71 C71 -99.8(19) . . . . ?
O41 Gd1 O71 C71 125.6(19) . . . . ?
O51 Gd1 O71 C71 33(2) . . . . ?
O82 Gd1 O71 C71 -101.7(19) . . . . ?
O1 Gd1 O71 C71 -23.3(19) . . . . ?
Fe2 Gd1 O71 C71 -38(2) 2_665 . . . ?
Fe3 Gd1 O71 C71 -94.4(19) . . . . ?
O61 Fe5 O72 C71 -61.9(15) . . . . ?
O1 Fe5 O72 C71 44.6(15) . . . . ?
O7 Fe5 O72 C71 163(2) 2_665 . . . ?
O12 Fe5 O72 C71 -150.7(15) 2_665 . . . ?
O5 Fe5 O72 C71 126.2(15) . . . . ?
O4 Fe1 O81 C81 40.9(14) . . . . ?
O1 Fe1 O81 C81 -57.0(14) . . . . ?
O32 Fe1 O81 C81 135.9(14) 2_665 . . . ?
O2 Fe1 O81 C81 -155.3(16) 2_665 . . . ?
O5 Fe1 O81 C81 -137.9(14) . . . . ?
Fe4 Fe1 O81 C81 -53.2(15) 2_665 . . . ?
O4 Fe3 O82 C81 51.8(12) . . . . ?
O6 Fe3 O82 C81 15(3) . . . . ?
O3 Fe3 O82 C81 155.6(12) . . . . ?
O92 Fe3 O82 C81 -39.3(12) . . . . ?
O101 Fe3 O82 C81 -119.4(12) . . . . ?
Fe2 Fe3 O82 C81 33.1(13) . . . . ?
Gd2 Fe3 O82 C81 -164.7(12) . . . . ?
Gd1 Fe3 O82 C81 143.5(14) . . . . ?
O4 Fe3 O82 Gd1 -91.7(4) . . . . ?
O6 Fe3 O82 Gd1 -128(2) . . . . ?
O3 Fe3 O82 Gd1 12.1(4) . . . . ?
O92 Fe3 O82 Gd1 177.2(4) . . . . ?
O101 Fe3 O82 Gd1 97.1(4) . . . . ?
Fe2 Fe3 O82 Gd1 -110.3(3) . . . . ?
Gd2 Fe3 O82 Gd1 51.8(3) . . . . ?
O8 Gd1 O82 C81 110.1(14) . . . . ?
O62 Gd1 O82 C81 -2.5(15) . . . . ?
O71 Gd1 O82 C81 27.9(12) . . . . ?
O3 Gd1 O82 C81 -150.8(13) . . . . ?
O41 Gd1 O82 C81 140.9(13) . . . . ?
O51 Gd1 O82 C81 -117.4(12) . . . . ?
O1 Gd1 O82 C81 -55.9(12) . . . . ?
Fe2 Gd1 O82 C81 -130.7(12) 2_665 . . . ?
Fe3 Gd1 O82 C81 -140.4(14) . . . . ?
O8 Gd1 O82 Fe3 -109.5(6) . . . . ?
O62 Gd1 O82 Fe3 137.9(5) . . . . ?
O71 Gd1 O82 Fe3 168.3(5) . . . . ?
O3 Gd1 O82 Fe3 -10.4(3) . . . . ?
O41 Gd1 O82 Fe3 -78.7(7) . . . . ?
O51 Gd1 O82 Fe3 23.0(6) . . . . ?
O1 Gd1 O82 Fe3 84.5(4) . . . . ?
Fe2 Gd1 O82 Fe3 9.7(4) 2_665 . . . ?
O4 Fe2 O91 C91 -42.7(14) . . . . ?
O6 Fe2 O91 C91 39.8(14) . . . . ?
O3 Fe2 O91 C91 179.7(13) 2_665 . . . ?
O51 Fe2 O91 C91 128.3(14) 2_665 . . . ?
O31 Fe2 O91 C91 -131.1(14) 2_665 . . . ?
Fe3 Fe2 O91 C91 -1.4(13) . . . . ?
Gd1 Fe2 O91 C91 131.0(12) 2_665 . . . ?
Gd2 Fe2 O91 C91 -134.0(12) 2_665 . . . ?
O4 Fe3 O92 C91 41.8(13) . . . . ?
O6 Fe3 O92 C91 -40.7(13) . . . . ?
O3 Fe3 O92 C91 178.9(13) . . . . ?
O82 Fe3 O92 C91 130.2(13) . . . . ?
O101 Fe3 O92 C91 -129.0(13) . . . . ?
Fe2 Fe3 O92 C91 0.8(12) . . . . ?
Gd2 Fe3 O92 C91 -132.1(12) . . . . ?
Gd1 Fe3 O92 C91 132.6(12) . . . . ?
O4 Fe3 O101 C101 -8(3) . . . . ?
O6 Fe3 O101 C101 -48.9(12) . . . . ?
O3 Fe3 O101 C101 -152.4(12) . . . . ?
O92 Fe3 O101 C101 43.2(12) . . . . ?
O82 Fe3 O101 C101 123.2(12) . . . . ?
Fe2 Fe3 O101 C101 -29.3(13) . . . . ?
Gd2 Fe3 O101 C101 -140.4(13) . . . . ?
Gd1 Fe3 O101 C101 168.1(12) . . . . ?
O4 Fe3 O101 Gd2 132.0(19) . . . . ?
O6 Fe3 O101 Gd2 91.5(4) . . . . ?
O3 Fe3 O101 Gd2 -12.0(4) . . . . ?
O92 Fe3 O101 Gd2 -176.4(4) . . . . ?
O82 Fe3 O101 Gd2 -96.4(4) . . . . ?
Fe2 Fe3 O101 Gd2 111.1(3) . . . . ?
Gd1 Fe3 O101 Gd2 -51.5(3) . . . . ?
O42 Gd2 O101 C101 -142.9(12) . . . . ?
O21 Gd2 O101 C101 -5.0(15) . . . . ?
O9 Gd2 O101 C101 -115.6(13) . . . . ?
O111 Gd2 O101 C101 -28.0(12) . . . . ?
O3 Gd2 O101 C101 146.8(13) . . . . ?
O31 Gd2 O101 C101 111.9(12) . . . . ?
O2 Gd2 O101 C101 51.9(12) . . . . ?
Fe3 Gd2 O101 C101 136.5(14) . . . . ?
Fe2 Gd2 O101 C101 126.6(12) 2_665 . . . ?
O42 Gd2 O101 Fe3 80.6(7) . . . . ?
O21 Gd2 O101 Fe3 -141.5(5) . . . . ?
O9 Gd2 O101 Fe3 107.9(5) . . . . ?
O111 Gd2 O101 Fe3 -164.5(5) . . . . ?
O3 Gd2 O101 Fe3 10.3(3) . . . . ?
O31 Gd2 O101 Fe3 -24.6(6) . . . . ?
O2 Gd2 O101 Fe3 -84.6(4) . . . . ?
Fe2 Gd2 O101 Fe3 -9.9(3) 2_665 . . . ?
O6 Fe4 O102 C101 -35.0(13) . . . . ?
O1 Fe4 O102 C101 154.5(17) 2_665 . . . ?
O52 Fe4 O102 C101 -129.0(13) 2_665 . . . ?
O2 Fe4 O102 C101 64.1(12) . . . . ?
O7 Fe4 O102 C101 144.0(12) . . . . ?
Fe1 Fe4 O102 C101 61.1(14) 2_665 . . . ?
O42 Gd2 O111 C111 -150(2) . . . . ?
O21 Gd2 O111 C111 -86(2) . . . . ?
O9 Gd2 O111 C111 150(2) . . . . ?
O3 Gd2 O111 C111 71(3) . . . . ?
O101 Gd2 O111 C111 79(2) . . . . ?
O31 Gd2 O111 C111 -54(3) . . . . ?
O2 Gd2 O111 C111 -2(2) . . . . ?
Fe3 Gd2 O111 C111 69(2) . . . . ?
Fe2 Gd2 O111 C111 9(3) 2_665 . . . ?
O22 Fe6 O112 C111 71.6(15) . . . . ?
O2 Fe6 O112 C111 -31.8(15) . . . . ?
O11 Fe6 O112 C111 159.7(15) . . . . ?
O7 Fe6 O112 C111 -114.0(15) . . . . ?
O5 Fe6 O112 C111 -150(2) 2_665 . . . ?
Gd1 O8 C1 O9 -8(4) . . . . ?
Gd1 O8 C1 C2 177.5(13) . . . . ?
Gd2 O9 C1 O8 17(4) . . . . ?
Gd2 O9 C1 C2 -167.7(12) . . . . ?
O8 C1 C2 C7 169(2) . . . . ?
O9 C1 C2 C7 -6(3) . . . . ?
O8 C1 C2 C3 -4(3) . . . . ?
O9 C1 C2 C3 -179.8(17) . . . . ?
C7 C2 C3 C4 6(3) . . . . ?
C1 C2 C3 C4 -179.6(19) . . . . ?
C2 C3 C4 C5 -5(4) . . . . ?
C3 C4 C5 C6 6(5) . . . . ?
C4 C5 C6 C7 -6(4) . . . . ?
C3 C2 C7 C6 -7(4) . . . . ?
C1 C2 C7 C6 179(2) . . . . ?
C5 C6 C7 C2 7(4) . . . . ?
Fe6 O11 C11 O12 -12(3) . . . . ?
Fe6 O11 C11 C12 161.3(11) . . . . ?
Fe5 O12 C11 O11 11(3) 2_665 . . . ?
Fe5 O12 C11 C12 -161.7(11) 2_665 . . . ?
O11 C11 C12 C13 -172.5(17) . . . . ?
O12 C11 C12 C13 2(3) . . . . ?
O11 C11 C12 C17 7(3) . . . . ?
O12 C11 C12 C17 -178.6(15) . . . . ?
C17 C12 C13 C14 4(3) . . . . ?
C11 C12 C13 C14 -176.6(17) . . . . ?
C12 C13 C14 C15 -6(3) . . . . ?
C13 C14 C15 C16 4(3) . . . . ?
C14 C15 C16 C17 1(3) . . . . ?
C15 C16 C17 C12 -4(3) . . . . ?
C13 C12 C17 C16 1(3) . . . . ?
C11 C12 C17 C16 -178.7(17) . . . . ?
Gd2 O21 C21 O22 25(3) . . . . ?
Gd2 O21 C21 C22 -150.1(14) . . . . ?
Fe6 O22 C21 O21 -24(3) . . . . ?
Fe6 O22 C21 C22 151.2(12) . . . . ?
O21 C21 C22 C23 151.4(19) . . . . ?
O22 C21 C22 C23 -24(3) . . . . ?
O21 C21 C22 C27 -25(3) . . . . ?
O22 C21 C22 C27 159.7(16) . . . . ?
C27 C22 C23 C24 3(3) . . . . ?
C21 C22 C23 C24 -173.4(18) . . . . ?
C22 C23 C24 C25 -6(3) . . . . ?
C23 C24 C25 C26 8(4) . . . . ?
C24 C25 C26 C27 -6(4) . . . . ?
C23 C22 C27 C26 -1(3) . . . . ?
C21 C22 C27 C26 175.4(17) . . . . ?
C25 C26 C27 C22 2(3) . . . . ?
Fe1 O32 C31 O31 6(2) 2_665 . . . ?
Fe1 O32 C31 C32 -179.0(10) 2_665 . . . ?
Fe2 O31 C31 O32 -61(2) 2_665 . . . ?
Gd2 O31 C31 O32 71.8(19) . . . . ?
Fe2 O31 C31 C32 123.5(12) 2_665 . . . ?
Gd2 O31 C31 C32 -103.7(14) . . . . ?
O32 C31 C32 C33 -10(2) . . . . ?
O31 C31 C32 C33 166.1(16) . . . . ?
O32 C31 C32 C37 174.9(16) . . . . ?
O31 C31 C32 C37 -9(2) . . . . ?
C37 C32 C33 C34 -2(3) . . . . ?
C31 C32 C33 C34 -177.0(15) . . . . ?
C32 C33 C34 C35 -1(3) . . . . ?
C33 C34 C35 C36 4(3) . . . . ?
C34 C35 C36 C37 -3(4) . . . . ?
C35 C36 C37 C32 0(3) . . . . ?
C33 C32 C37 C36 2(3) . . . . ?
C31 C32 C37 C36 177.6(17) . . . . ?
Gd2 O42 C41 O41 -9(4) . . . . ?
Gd2 O42 C41 C42 -177.2(14) . . . . ?
Gd1 O41 C41 O42 15(3) . . . . ?
Gd1 O41 C41 C42 -176.3(11) . . . . ?
O42 C41 C42 C43 -13(3) . . . . ?
O41 C41 C42 C43 176.5(17) . . . . ?
O42 C41 C42 C47 172.7(18) . . . . ?
O41 C41 C42 C47 3(3) . . . . ?
C47 C42 C43 C44 -4(3) . . . . ?
C41 C42 C43 C44 -178.3(17) . . . . ?
C42 C43 C44 C45 -1(3) . . . . ?
C43 C44 C45 C46 4(3) . . . . ?
C44 C45 C46 C47 -2(3) . . . . ?
C43 C42 C47 C46 6(3) . . . . ?
C41 C42 C47 C46 -179.7(17) . . . . ?
C45 C46 C47 C42 -3(3) . . . . ?
Fe4 O52 C51 O51 -12(2) 2_665 . . . ?
Fe4 O52 C51 C52 166.7(10) 2_665 . . . ?
Fe2 O51 C51 O52 66.2(19) 2_665 . . . ?
Gd1 O51 C51 O52 -65(2) . . . . ?
Fe2 O51 C51 C52 -112.7(14) 2_665 . . . ?
Gd1 O51 C51 C52 116.5(14) . . . . ?
O52 C51 C52 C53 170.0(16) . . . . ?
O51 C51 C52 C53 -11(3) . . . . ?
O52 C51 C52 C57 -7(2) . . . . ?
O51 C51 C52 C57 171.5(16) . . . . ?
C57 C52 C53 C54 -2(3) . . . . ?
C51 C52 C53 C54 -179.3(17) . . . . ?
C52 C53 C54 C55 0(3) . . . . ?
C53 C54 C55 C56 0(3) . . . . ?
C54 C55 C56 C57 2(4) . . . . ?
C55 C56 C57 C52 -4(3) . . . . ?
C53 C52 C57 C56 4(3) . . . . ?
C51 C52 C57 C56 -178.8(18) . . . . ?
Gd1 O62 C61 O61 -2(4) . . . . ?
Gd1 O62 C61 C62 173.1(13) . . . . ?
Fe5 O61 C61 O62 2(3) . . . . ?
Fe5 O61 C61 C62 -173.8(11) . . . . ?
O62 C61 C62 C67 -161.2(17) . . . . ?
O61 C61 C62 C67 15(3) . . . . ?
O62 C61 C62 C63 16(3) . . . . ?
O61 C61 C62 C63 -168.3(15) . . . . ?
C67 C62 C63 C64 -2(3) . . . . ?
C61 C62 C63 C64 -178.6(16) . . . . ?
C62 C63 C64 C65 -1(3) . . . . ?
C63 C64 C65 C66 2(3) . . . . ?
C64 C65 C66 C67 0(3) . . . . ?
C65 C66 C67 C62 -2(3) . . . . ?
C63 C62 C67 C66 3(3) . . . . ?
C61 C62 C67 C66 -179.7(17) . . . . ?
Gd1 O71 C71 O72 17(3) . . . . ?
Gd1 O71 C71 C72 -173.2(11) . . . . ?
Fe5 O72 C71 O71 -25(3) . . . . ?
Fe5 O72 C71 C72 165.1(11) . . . . ?
O71 C71 C72 C77 -11(3) . . . . ?
O72 C71 C72 C77 160.0(17) . . . . ?
O71 C71 C72 C73 168.2(16) . . . . ?
O72 C71 C72 C73 -21(2) . . . . ?
C77 C72 C73 C74 6(3) . . . . ?
C71 C72 C73 C74 -173.4(17) . . . . ?
C72 C73 C74 C75 -8(3) . . . . ?
C73 C74 C75 C76 5(4) . . . . ?
C74 C75 C76 C77 -1(4) . . . . ?
C73 C72 C77 C76 -1(3) . . . . ?
C71 C72 C77 C76 178.0(18) . . . . ?
C75 C76 C77 C72 -2(3) . . . . ?
Fe1 O81 C81 O82 5(2) . . . . ?
Fe1 O81 C81 C82 -172.6(12) . . . . ?
Fe3 O82 C81 O81 -63(2) . . . . ?
Gd1 O82 C81 O81 70(2) . . . . ?
Fe3 O82 C81 C82 115.0(13) . . . . ?
Gd1 O82 C81 C82 -112.0(14) . . . . ?
O81 C81 C82 C87 -168.9(18) . . . . ?
O82 C81 C82 C87 13(3) . . . . ?
O81 C81 C82 C83' 54(4) . . . . ?
O82 C81 C82 C83' -124(3) . . . . ?
O81 C81 C82 C83 -8(3) . . . . ?
O82 C81 C82 C83 174.1(16) . . . . ?
C87 C82 C83 C84 -13(3) . . . . ?
C83' C82 C83 C84 73(4) . . . . ?
C81 C82 C83 C84 -175(2) . . . . ?
C82 C83 C84 C85 -1(4) . . . . ?
C83 C84 C85 C86 10(5) . . . . ?
C85' C84' C83' C82 -24(9) . . . . ?
C87 C82 C83' C84' 33(7) . . . . ?
C81 C82 C83' C84' 177(5) . . . . ?
C83 C82 C83' C84' -84(6) . . . . ?
C83' C84' C85' C86 20(10) . . . . ?
C84' C85' C86 C87 -26(9) . . . . ?
C84' C85' C86 C85 71(7) . . . . ?
C84 C85 C86 C85' -109(6) . . . . ?
C84 C85 C86 C87 -6(4) . . . . ?
C83' C82 C87 C86 -39(4) . . . . ?
C81 C82 C87 C86 178.1(18) . . . . ?
C83 C82 C87 C86 19(3) . . . . ?
C85' C86 C87 C82 39(5) . . . . ?
C85 C86 C87 C82 -9(3) . . . . ?
Fe2 O91 C91 O92 3(3) . . . . ?
Fe2 O91 C91 C92 -173.1(10) . . . . ?
Fe3 O92 C91 O91 -2(3) . . . . ?
Fe3 O92 C91 C92 173.5(10) . . . . ?
O91 C91 C92 C97 176.3(16) . . . . ?
O92 C91 C92 C97 0(2) . . . . ?
O91 C91 C92 C93 -5(2) . . . . ?
O92 C91 C92 C93 178.8(15) . . . . ?
C97 C92 C93 C94 -2(3) . . . . ?
C91 C92 C93 C94 179.6(16) . . . . ?
C92 C93 C94 C95 -4(3) . . . . ?
C93 C94 C95 C96 8(3) . . . . ?
C94 C95 C96 C97 -8(3) . . . . ?
C93 C92 C97 C96 2(3) . . . . ?
C91 C92 C97 C96 -178.8(15) . . . . ?
C95 C96 C97 C92 2(3) . . . . ?
Fe4 O102 C101 O101 -14(2) . . . . ?
Fe4 O102 C101 C102 165.8(11) . . . . ?
Fe3 O101 C101 O102 67(2) . . . . ?
Gd2 O101 C101 O102 -62(2) . . . . ?
Fe3 O101 C101 C102 -112.8(14) . . . . ?
Gd2 O101 C101 C102 118.6(14) . . . . ?
O102 C101 C102 C103 177.7(17) . . . . ?
O101 C101 C102 C103 -3(3) . . . . ?
O102 C101 C102 C107 -7(3) . . . . ?
O101 C101 C102 C107 172.9(16) . . . . ?
C107 C102 C103 C104 6(3) . . . . ?
C101 C102 C103 C104 -178.4(17) . . . . ?
C102 C103 C104 C105 -6(3) . . . . ?
C103 C104 C105 C106 3(3) . . . . ?
C104 C105 C106 C107 1(3) . . . . ?
C103 C102 C107 C106 -2(3) . . . . ?
C101 C102 C107 C106 -177.5(17) . . . . ?
C105 C106 C107 C102 -2(3) . . . . ?
Gd2 O111 C111 O112 25(4) . . . . ?
Gd2 O111 C111 C112 -154.3(16) . . . . ?
Fe6 O112 C111 O111 -4(3) . . . . ?
Fe6 O112 C111 C112 175.3(11) . . . . ?
O111 C111 C112 C113 -8(3) . . . . ?
O112 C111 C112 C113 172.3(18) . . . . ?
O111 C111 C112 C117 168.4(18) . . . . ?
O112 C111 C112 C117 -11(3) . . . . ?
C117 C112 C113 C114 0(3) . . . . ?
C111 C112 C113 C114 176.2(16) . . . . ?
C112 C113 C114 C115 -4(3) . . . . ?
C113 C114 C115 C116 5(4) . . . . ?
C114 C115 C116 C117 -2(3) . . . . ?
C113 C112 C117 C116 3(3) . . . . ?
C111 C112 C117 C116 -172.9(17) . . . . ?
C115 C116 C117 C112 -3(3) . . . . ?

loop_
_platon_squeeze_void_nr
_platon_squeeze_void_average_x
_platon_squeeze_void_average_y
_platon_squeeze_void_average_z
_platon_squeeze_void_volume
_platon_squeeze_void_count_electrons
1 -0.068 0.294 1.029 35.3 5.2
2 0.068 0.706 -0.029 35.3 5.6
3 0.500 0.000 0.500 415.6 19.1
